data_7006309
loop_
_publ_author_name
'Lo, Hiu-Suet'
'Yip, Sung-Kong'
'Zhu, Nianyong'
'Yam, Vivian Wing-Wah'

_publ_section_title
;
 The first example of a Pt...Pt interaction in platinum(ii) complexes
 bearing bulky tri-tert-butyl-2,2':6',2''-terpyridine pendants via
 conformational control of the calix[4]arene moiety.
;
_journal_issue 39
_journal_name_full 'Dalton transactions (Cambridge, England : 2003)'
_journal_page_first 4386
_journal_page_last 4389
_journal_paper_doi 10.1039/b712645j
_journal_year 2007
_chemical_formula_moiety 'C127.50 H155 Cl3 F6 N6 O15 Pt2 S2'
_chemical_formula_sum 'C127.5 H155 Cl3 F6 N6 O15 Pt2 S2'
_chemical_formula_weight 2686.23
_chemical_name_systematic
;
?
;
_space_group_IT_number 14
_symmetry_cell_setting monoclinic
_symmetry_space_group_name_Hall '-P 2ybc'
_symmetry_space_group_name_H-M 'P 1 21/c 1'
_atom_sites_solution_hydrogens geom
_atom_sites_solution_primary direct
_atom_sites_solution_secondary difmap
_audit_creation_method SHELXL-97
_cell_angle_alpha 90.00
_cell_angle_beta 92.19(3)
_cell_angle_gamma 90.00
_cell_formula_units_Z 4
_cell_length_a 26.746(5)
_cell_length_b 22.659(5)
_cell_length_c 22.886(5)
_cell_measurement_reflns_used 0
_cell_measurement_temperature 253(2)
_cell_measurement_theta_max 0
_cell_measurement_theta_min 0
_cell_volume 13860(5)
_computing_molecular_graphics 'Ortep-3 for Windows (Farrugia, 1997)'
_computing_publication_material 'WinGX publication routines (Farrugia, 1999)'
_computing_structure_refinement 'SHELXL-97 (Sheldrick, 1997)'
_computing_structure_solution SIR-97
_diffrn_ambient_temperature 253(2)
_diffrn_measured_fraction_theta_full 0.729
_diffrn_measured_fraction_theta_max 0.729
_diffrn_radiation_monochromator graphite
_diffrn_radiation_source 'fine-focus sealed tube'
_diffrn_radiation_type MoK\a
_diffrn_radiation_wavelength 0.71073
_diffrn_reflns_av_R_equivalents 0.0780
_diffrn_reflns_av_sigmaI/netI 0.1507
_diffrn_reflns_limit_h_max 30
_diffrn_reflns_limit_h_min -30
_diffrn_reflns_limit_k_max 23
_diffrn_reflns_limit_k_min -25
_diffrn_reflns_limit_l_max 23
_diffrn_reflns_limit_l_min -23
_diffrn_reflns_number 57034
_diffrn_reflns_theta_full 24.42
_diffrn_reflns_theta_max 24.42
_diffrn_reflns_theta_min 1.77
_exptl_absorpt_coefficient_mu 2.170
_exptl_absorpt_correction_type none
_exptl_crystal_colour orange
_exptl_crystal_density_diffrn 1.287
_exptl_crystal_density_method 'not measured'
_exptl_crystal_description prism
_exptl_crystal_F_000 5500
_exptl_crystal_size_max 0.6
_exptl_crystal_size_mid 0.2
_exptl_crystal_size_min 0.12
_refine_diff_density_max 1.812
_refine_diff_density_min -0.809
_refine_diff_density_rms 0.110
_refine_ls_extinction_method none
_refine_ls_goodness_of_fit_ref 0.910
_refine_ls_hydrogen_treatment mixed
_refine_ls_matrix_type full
_refine_ls_number_parameters 1392
_refine_ls_number_reflns 16661
_refine_ls_number_restraints 66
_refine_ls_restrained_S_all 0.920
_refine_ls_R_factor_all 0.1126
_refine_ls_R_factor_gt 0.0553
_refine_ls_shift/su_max 0.001
_refine_ls_shift/su_mean 0.000
_refine_ls_structure_factor_coef Fsqd
_refine_ls_weighting_details 'calc w=1/[\s^2^(Fo^2^)+(0.0757P)^2^+0.0000P] where P=(Fo^2^+2Fc^2^)/3'
_refine_ls_weighting_scheme calc
_refine_ls_wR_factor_gt 0.1491
_refine_ls_wR_factor_ref 0.1620
_reflns_number_gt 8519
_reflns_number_total 16661
_reflns_threshold_expression >2sigma(I)
_cod_data_source_file b712645j.txt
_cod_data_source_block mar1476a
_cod_original_formula_sum 'C127.50 H155 Cl3 F6 N6 O15 Pt2 S2'
_cod_database_code 7006309

loop_
_symmetry_equiv_pos_as_xyz
'x, y, z'
'-x, y+1/2, -z+1/2'
'-x, -y, -z'
'x, -y-1/2, z-1/2'

loop_
_atom_site_label
_atom_site_type_symbol
_atom_site_fract_x
_atom_site_fract_y
_atom_site_fract_z
_atom_site_U_iso_or_equiv
_atom_site_adp_type
_atom_site_occupancy
_atom_site_symmetry_multiplicity
_atom_site_calc_flag
_atom_site_refinement_flags
_atom_site_disorder_assembly
_atom_site_disorder_group
Pt1 Pt 0.147219(17) 0.16875(2) 0.454522(18) 0.06115(18) Uani 1 1 d . . .
Pt2 Pt 0.240571(19) 0.18604(2) 0.549562(18) 0.06698(19) Uani 1 1 d . . .
O1 O 0.3361(3) 0.3919(4) 0.1812(3) 0.091(3) Uani 1 1 d . . .
O2 O 0.3836(3) 0.3109(3) 0.1929(3) 0.061(2) Uani 1 1 d . . .
O3 O 0.4811(3) 0.1401(3) 0.2638(3) 0.070(2) Uani 1 1 d . . .
O4 O 0.4945(3) 0.0467(4) 0.2953(3) 0.089(3) Uani 1 1 d . . .
O5 O 0.4153(3) 0.1858(3) 0.1704(3) 0.070(2) Uani 1 1 d . . .
O6 O 0.4739(3) 0.2680(3) 0.2605(3) 0.074(2) Uani 1 1 d . . .
N1 N 0.1032(3) 0.2356(4) 0.4755(3) 0.064(3) Uani 1 1 d . . .
N2 N 0.1040(3) 0.1270(4) 0.5084(3) 0.054(2) Uani 1 1 d . . .
N3 N 0.1759(4) 0.0868(4) 0.4487(4) 0.067(3) Uani 1 1 d . . .
N4 N 0.2371(4) 0.2722(4) 0.5274(4) 0.069(3) Uani 1 1 d . . .
N5 N 0.1927(4) 0.2119(5) 0.6070(4) 0.068(3) Uani 1 1 d . . .
N6 N 0.2312(4) 0.1109(5) 0.5919(4) 0.066(3) Uani 1 1 d . . .
C1 C 0.1891(5) 0.2098(5) 0.3979(5) 0.070(3) Uani 1 1 d . . .
C2 C 0.2144(5) 0.2371(5) 0.3633(5) 0.070(3) Uani 1 1 d . . .
C3 C 0.2458(4) 0.2651(6) 0.3247(4) 0.060(3) Uani 1 1 d . . .
C4 C 0.2400(4) 0.3232(5) 0.3089(4) 0.067(3) Uani 1 1 d . . .
H4 H 0.2144 0.3454 0.3242 0.080 Uiso 1 1 calc R . .
C5 C 0.2720(4) 0.3488(5) 0.2702(4) 0.064(3) Uani 1 1 d . . .
H5 H 0.2674 0.3884 0.2605 0.076 Uiso 1 1 calc R . .
C6 C 0.3103(4) 0.3183(5) 0.2454(5) 0.061(3) Uani 1 1 d . . .
C7 C 0.3178(5) 0.2584(6) 0.2628(6) 0.098(5) Uani 1 1 d . . .
H7 H 0.3442 0.2367 0.2484 0.118 Uiso 1 1 calc R . .
C8 C 0.2848(5) 0.2325(6) 0.3019(6) 0.102(5) Uani 1 1 d . . .
H8 H 0.2891 0.1932 0.3127 0.122 Uiso 1 1 calc R . .
C9 C 0.3435(5) 0.3450(6) 0.2035(5) 0.063(3) Uani 1 1 d . . .
C10 C 0.2915(5) 0.1578(5) 0.4931(5) 0.071(4) Uani 1 1 d . . .
C11 C 0.3225(5) 0.1426(5) 0.4598(5) 0.070(4) Uani 1 1 d . . .
C12 C 0.3586(5) 0.1274(6) 0.4199(4) 0.069(3) Uani 1 1 d . . .
C13 C 0.3741(5) 0.0711(5) 0.4081(5) 0.073(4) Uani 1 1 d . . .
H13 H 0.3594 0.0398 0.4274 0.088 Uiso 1 1 calc R . .
C14 C 0.4100(5) 0.0590(5) 0.3691(5) 0.075(4) Uani 1 1 d . . .
H14 H 0.4200 0.0202 0.3630 0.091 Uiso 1 1 calc R . .
C15 C 0.4317(5) 0.1046(5) 0.3387(4) 0.067(3) Uani 1 1 d . . .
C16 C 0.4163(5) 0.1615(5) 0.3488(5) 0.074(4) Uani 1 1 d . . .
H16 H 0.4299 0.1921 0.3275 0.089 Uiso 1 1 calc R . .
C17 C 0.3806(5) 0.1747(5) 0.3902(5) 0.075(4) Uani 1 1 d . . .
H17 H 0.3718 0.2135 0.3979 0.091 Uiso 1 1 calc R . .
C18 C 0.4719(5) 0.0919(6) 0.2994(4) 0.062(3) Uani 1 1 d . . .
C19 C 0.4171(4) 0.3299(5) 0.1503(5) 0.058(3) Uani 1 1 d . . .
C20 C 0.4560(4) 0.3661(5) 0.1660(4) 0.056(3) Uani 1 1 d . . .
C21 C 0.4917(4) 0.3794(5) 0.1251(4) 0.063(3) Uani 1 1 d . . .
H21 H 0.5178 0.4051 0.1350 0.076 Uiso 1 1 calc R . .
C22 C 0.4887(5) 0.3548(5) 0.0703(4) 0.062(3) Uani 1 1 d . A .
C23 C 0.4500(4) 0.3179(5) 0.0566(4) 0.059(3) Uani 1 1 d . . .
H23 H 0.4475 0.3018 0.0193 0.071 Uiso 1 1 calc R . .
C24 C 0.4136(4) 0.3034(5) 0.0970(5) 0.055(3) Uani 1 1 d . . .
C25 C 0.3740(4) 0.2574(5) 0.0799(4) 0.067(3) Uani 1 1 d . . .
H25A H 0.3553 0.2705 0.0452 0.080 Uiso 1 1 calc R . .
H25B H 0.3508 0.2533 0.1112 0.080 Uiso 1 1 calc R . .
C26 C 0.3981(4) 0.1969(5) 0.0677(5) 0.060(3) Uani 1 1 d . . .
C27 C 0.4206(4) 0.1636(5) 0.1128(5) 0.061(3) Uani 1 1 d . . .
C28 C 0.4477(4) 0.1127(5) 0.1037(4) 0.058(3) Uani 1 1 d . . .
C29 C 0.4483(4) 0.0956(5) 0.0448(5) 0.073(4) Uani 1 1 d . . .
H29 H 0.4647 0.0605 0.0365 0.087 Uiso 1 1 calc R . .
C30 C 0.4265(5) 0.1265(6) -0.0026(5) 0.075(4) Uani 1 1 d . B .
C31 C 0.4024(5) 0.1773(5) 0.0110(5) 0.070(3) Uani 1 1 d . . .
H31 H 0.3881 0.1998 -0.0193 0.084 Uiso 1 1 calc R . .
C32 C 0.4739(4) 0.0801(5) 0.1527(4) 0.061(3) Uani 1 1 d . . .
H32A H 0.4837 0.0414 0.1391 0.074 Uiso 1 1 calc R . .
H32B H 0.4512 0.0747 0.1844 0.074 Uiso 1 1 calc R . .
C33 C 0.5195(5) 0.1133(5) 0.1748(5) 0.061(3) Uani 1 1 d . . .
C34 C 0.5240(5) 0.1433(5) 0.2286(5) 0.062(3) Uani 1 1 d . . .
C35 C 0.5631(5) 0.1781(5) 0.2461(5) 0.070(3) Uani 1 1 d . . .
C36 C 0.6020(5) 0.1818(5) 0.2100(6) 0.077(4) Uani 1 1 d . . .
H36 H 0.6298 0.2041 0.2219 0.092 Uiso 1 1 calc R . .
C37 C 0.6022(5) 0.1535(6) 0.1560(6) 0.083(4) Uani 1 1 d . C .
C38 C 0.5610(5) 0.1197(5) 0.1402(5) 0.072(4) Uani 1 1 d . . .
H38 H 0.5609 0.1001 0.1045 0.087 Uiso 1 1 calc R . .
C39 C 0.5640(5) 0.2135(5) 0.3028(5) 0.082(4) Uani 1 1 d . . .
H39A H 0.5950 0.2056 0.3248 0.099 Uiso 1 1 calc R . .
H39B H 0.5365 0.2008 0.3263 0.099 Uiso 1 1 calc R . .
C40 C 0.5595(6) 0.2801(6) 0.2915(4) 0.070(4) Uani 1 1 d . . .
C41 C 0.5158(5) 0.3052(6) 0.2695(5) 0.065(3) Uani 1 1 d . . .
C42 C 0.5110(5) 0.3645(6) 0.2565(4) 0.059(3) Uani 1 1 d . . .
C43 C 0.5534(6) 0.3982(6) 0.2675(5) 0.078(4) Uani 1 1 d . . .
H43 H 0.5517 0.4383 0.2590 0.093 Uiso 1 1 calc R . .
C44 C 0.5973(6) 0.3761(8) 0.2900(6) 0.090(4) Uani 1 1 d . D .
C45 C 0.6000(6) 0.3160(7) 0.3012(5) 0.089(4) Uani 1 1 d . . .
H45 H 0.6300 0.2998 0.3155 0.107 Uiso 1 1 calc R . .
C46 C 0.4644(4) 0.3898(5) 0.2302(4) 0.062(3) Uani 1 1 d . . .
H46A H 0.4667 0.4325 0.2297 0.074 Uiso 1 1 calc R . .
H46B H 0.4362 0.3789 0.2534 0.074 Uiso 1 1 calc R . .
C47 C 0.5287(6) 0.3692(6) 0.0253(5) 0.095(4) Uani 1 1 d . . .
C48 C 0.5705(10) 0.4097(12) 0.0467(10) 0.079(8) Uiso 0.50 1 d P A 1
H48A H 0.5860 0.3937 0.0817 0.118 Uiso 0.50 1 calc PR A 1
H48B H 0.5571 0.4480 0.0547 0.118 Uiso 0.50 1 calc PR A 1
H48C H 0.5949 0.4130 0.0171 0.118 Uiso 0.50 1 calc PR A 1
C49 C 0.5066(9) 0.3944(12) -0.0284(9) 0.078(7) Uiso 0.50 1 d P A 1
H49A H 0.4795 0.3698 -0.0425 0.116 Uiso 0.50 1 calc PR A 1
H49B H 0.5316 0.3966 -0.0574 0.116 Uiso 0.50 1 calc PR A 1
H49C H 0.4943 0.4333 -0.0206 0.116 Uiso 0.50 1 calc PR A 1
C50 C 0.5479(12) 0.3037(13) 0.0009(13) 0.123(11) Uiso 0.50 1 d P A 1
H50A H 0.5638 0.2820 0.0325 0.184 Uiso 0.50 1 calc PR A 1
H50B H 0.5713 0.3096 -0.0293 0.184 Uiso 0.50 1 calc PR A 1
H50C H 0.5196 0.2818 -0.0145 0.184 Uiso 0.50 1 calc PR A 1
C51 C 0.4343(7) 0.1055(7) -0.0651(5) 0.109(5) Uani 1 1 d . . .
C52 C 0.4977(10) 0.1004(14) -0.0739(11) 0.094(8) Uiso 0.50 1 d P B 1
H52A H 0.5118 0.0718 -0.0471 0.142 Uiso 0.50 1 calc PR B 1
H52B H 0.5130 0.1381 -0.0663 0.142 Uiso 0.50 1 calc PR B 1
H52C H 0.5039 0.0885 -0.1132 0.142 Uiso 0.50 1 calc PR B 1
C53 C 0.4138(11) 0.1493(11) -0.1120(9) 0.071(7) Uiso 0.50 1 d P B 1
H53A H 0.4201 0.1342 -0.1502 0.106 Uiso 0.50 1 calc PR B 1
H53B H 0.4302 0.1868 -0.1068 0.106 Uiso 0.50 1 calc PR B 1
H53C H 0.3784 0.1542 -0.1081 0.106 Uiso 0.50 1 calc PR B 1
C54 C 0.4141(11) 0.0451(12) -0.0708(10) 0.089(8) Uiso 0.50 1 d P B 1
H54A H 0.4280 0.0210 -0.0397 0.134 Uiso 0.50 1 calc PR B 1
H54B H 0.4229 0.0288 -0.1077 0.134 Uiso 0.50 1 calc PR B 1
H54C H 0.3784 0.0462 -0.0687 0.134 Uiso 0.50 1 calc PR B 1
C55 C 0.6463(6) 0.1575(7) 0.1148(7) 0.105(5) Uani 1 1 d . . .
C56 C 0.6553(14) 0.2233(15) 0.0986(14) 0.126(12) Uiso 0.50 1 d P C 1
H56A H 0.6830 0.2259 0.0732 0.189 Uiso 0.50 1 calc PR C 1
H56B H 0.6627 0.2456 0.1335 0.189 Uiso 0.50 1 calc PR C 1
H56C H 0.6258 0.2389 0.0790 0.189 Uiso 0.50 1 calc PR C 1
C57 C 0.6382(12) 0.1278(14) 0.0547(12) 0.108(10) Uiso 0.50 1 d P C 1
H57A H 0.6313 0.0866 0.0600 0.162 Uiso 0.50 1 calc PR C 1
H57B H 0.6678 0.1322 0.0327 0.162 Uiso 0.50 1 calc PR C 1
H57C H 0.6104 0.1461 0.0340 0.162 Uiso 0.50 1 calc PR C 1
C58 C 0.6916(11) 0.1282(14) 0.1480(12) 0.103(9) Uiso 0.50 1 d P C 1
H58A H 0.6840 0.0877 0.1560 0.154 Uiso 0.50 1 calc PR C 1
H58B H 0.6984 0.1487 0.1842 0.154 Uiso 0.50 1 calc PR C 1
H58C H 0.7205 0.1302 0.1244 0.154 Uiso 0.50 1 calc PR C 1
C59 C 0.6442(7) 0.4194(8) 0.3023(7) 0.156(7) Uani 1 1 d D . .
C60' C 0.6674(12) 0.4262(15) 0.2398(10) 0.161(14) Uiso 0.50 1 d PD D 2
H60A H 0.6818 0.3893 0.2285 0.242 Uiso 0.50 1 calc PR D 2
H60B H 0.6928 0.4561 0.2416 0.242 Uiso 0.50 1 calc PR D 2
H60C H 0.6415 0.4374 0.2117 0.242 Uiso 0.50 1 calc PR D 2
C60 C 0.6898(12) 0.3820(14) 0.2855(17) 0.190(17) Uiso 0.50 1 d PD D 1
H60D H 0.6847 0.3675 0.2463 0.285 Uiso 0.50 1 calc PR D 1
H60E H 0.6936 0.3493 0.3120 0.285 Uiso 0.50 1 calc PR D 1
H60F H 0.7194 0.4059 0.2879 0.285 Uiso 0.50 1 calc PR D 1
C61 C 0.639(2) 0.426(2) 0.3704(11) 0.31(3) Uiso 0.50 1 d PD D 1
H61A H 0.6103 0.4496 0.3781 0.466 Uiso 0.50 1 calc PR D 1
H61B H 0.6685 0.4445 0.3871 0.466 Uiso 0.50 1 calc PR D 1
H61C H 0.6353 0.3875 0.3875 0.466 Uiso 0.50 1 calc PR D 1
C61' C 0.6807(11) 0.3886(12) 0.3469(11) 0.128(11) Uiso 0.50 1 d PD D 2
H61D H 0.6844 0.3479 0.3362 0.193 Uiso 0.50 1 calc PR D 2
H61E H 0.6675 0.3910 0.3852 0.193 Uiso 0.50 1 calc PR D 2
H61F H 0.7126 0.4079 0.3468 0.193 Uiso 0.50 1 calc PR D 2
C62' C 0.6266(12) 0.4813(11) 0.3256(14) 0.166(14) Uiso 0.50 1 d PD D 2
H62A H 0.6106 0.5031 0.2941 0.249 Uiso 0.50 1 calc PR D 2
H62B H 0.6550 0.5030 0.3408 0.249 Uiso 0.50 1 calc PR D 2
H62C H 0.6033 0.4755 0.3561 0.249 Uiso 0.50 1 calc PR D 2
C62 C 0.6390(13) 0.4795(12) 0.2702(15) 0.173(15) Uiso 0.50 1 d PD D 1
H62D H 0.6048 0.4923 0.2702 0.260 Uiso 0.50 1 calc PR D 1
H62E H 0.6491 0.4752 0.2306 0.260 Uiso 0.50 1 calc PR D 1
H62F H 0.6599 0.5082 0.2899 0.260 Uiso 0.50 1 calc PR D 1
C63 C 0.1031(5) 0.2909(6) 0.4547(5) 0.075(4) Uani 1 1 d . . .
H63 H 0.1272 0.3012 0.4284 0.090 Uiso 1 1 calc R . .
C64 C 0.0698(5) 0.3326(6) 0.4699(5) 0.083(4) Uani 1 1 d . . .
H64 H 0.0720 0.3704 0.4544 0.100 Uiso 1 1 calc R . .
C65 C 0.0325(5) 0.3197(5) 0.5081(5) 0.074(4) Uani 1 1 d . E .
C66 C 0.0314(4) 0.2628(5) 0.5295(4) 0.063(3) Uani 1 1 d . . .
H66 H 0.0069 0.2517 0.5550 0.076 Uiso 1 1 calc R . .
C67 C 0.0673(4) 0.2215(5) 0.5128(4) 0.058(3) Uani 1 1 d . . .
C68 C 0.0678(4) 0.1578(5) 0.5323(5) 0.060(3) Uani 1 1 d . . .
C69 C 0.0362(4) 0.1288(6) 0.5698(4) 0.063(3) Uani 1 1 d . . .
H69 H 0.0116 0.1499 0.5883 0.075 Uiso 1 1 calc R . .
C70 C 0.0411(4) 0.0691(6) 0.5797(4) 0.064(3) Uani 1 1 d . F .
C71 C 0.0802(4) 0.0390(5) 0.5539(5) 0.062(3) Uani 1 1 d . . .
H71 H 0.0849 -0.0010 0.5612 0.075 Uiso 1 1 calc R . .
C72 C 0.1114(4) 0.0682(5) 0.5181(5) 0.060(3) Uani 1 1 d . . .
C73 C 0.1525(4) 0.0459(5) 0.4839(5) 0.058(3) Uani 1 1 d . . .
C74 C 0.1671(4) -0.0116(6) 0.4839(5) 0.069(3) Uani 1 1 d . . .
H74 H 0.1515 -0.0384 0.5079 0.083 Uiso 1 1 calc R . .
C75 C 0.2061(5) -0.0317(6) 0.4475(6) 0.081(4) Uani 1 1 d . . .
C76 C 0.2283(5) 0.0137(7) 0.4151(6) 0.087(4) Uani 1 1 d . . .
H76 H 0.2544 0.0040 0.3912 0.104 Uiso 1 1 calc R . .
C77 C 0.2137(5) 0.0697(6) 0.4172(5) 0.071(3) Uani 1 1 d . . .
H77 H 0.2306 0.0978 0.3958 0.085 Uiso 1 1 calc R . .
C78 C -0.0059(6) 0.3651(6) 0.5227(6) 0.101(5) Uani 1 1 d . . .
C79 C 0.0279(9) 0.4173(10) 0.5506(9) 0.076(7) Uiso 0.50 1 d P E 1
H79A H 0.0540 0.4270 0.5245 0.114 Uiso 0.50 1 calc PR E 1
H79B H 0.0425 0.4047 0.5875 0.114 Uiso 0.50 1 calc PR E 1
H79C H 0.0075 0.4515 0.5564 0.114 Uiso 0.50 1 calc PR E 1
C80 C -0.0306(12) 0.3904(15) 0.4662(11) 0.100(10) Uiso 0.50 1 d P E 1
H80A H -0.0052 0.4046 0.4412 0.151 Uiso 0.50 1 calc PR E 1
H80B H -0.0524 0.4224 0.4758 0.151 Uiso 0.50 1 calc PR E 1
H80C H -0.0497 0.3601 0.4464 0.151 Uiso 0.50 1 calc PR E 1
C81 C -0.0472(11) 0.3424(13) 0.5562(13) 0.092(10) Uiso 0.50 1 d P E 1
H81A H -0.0343 0.3273 0.5930 0.138 Uiso 0.50 1 calc PR E 1
H81B H -0.0638 0.3113 0.5347 0.138 Uiso 0.50 1 calc PR E 1
H81C H -0.0705 0.3736 0.5630 0.138 Uiso 0.50 1 calc PR E 1
C82 C 0.0028(5) 0.0367(5) 0.6175(5) 0.084(4) Uani 1 1 d . . .
C83 C 0.0280(10) -0.0112(11) 0.6568(10) 0.088(8) Uiso 0.50 1 d P F 1
H83A H 0.0031 -0.0304 0.6792 0.132 Uiso 0.50 1 calc PR F 1
H83B H 0.0525 0.0069 0.6828 0.132 Uiso 0.50 1 calc PR F 1
H83C H 0.0440 -0.0397 0.6327 0.132 Uiso 0.50 1 calc PR F 1
C84 C -0.0323(16) 0.0798(18) 0.6446(18) 0.184(16) Uiso 0.50 1 d P F 1
H84A H -0.0557 0.0588 0.6676 0.276 Uiso 0.50 1 calc PR F 1
H84B H -0.0501 0.1014 0.6143 0.276 Uiso 0.50 1 calc PR F 1
H84C H -0.0134 0.1068 0.6691 0.276 Uiso 0.50 1 calc PR F 1
C85 C -0.0286(13) -0.0062(15) 0.5761(13) 0.128(11) Uiso 0.50 1 d P F 1
H85A H -0.0525 -0.0271 0.5985 0.193 Uiso 0.50 1 calc PR F 1
H85B H -0.0065 -0.0340 0.5586 0.193 Uiso 0.50 1 calc PR F 1
H85C H -0.0458 0.0162 0.5460 0.193 Uiso 0.50 1 calc PR F 1
C86 C 0.2228(6) -0.0947(6) 0.4452(8) 0.102(5) Uani 1 1 d . . .
C87 C 0.1789(8) -0.1304(8) 0.4198(10) 0.214(11) Uani 1 1 d . . .
H87A H 0.1500 -0.1234 0.4423 0.321 Uiso 1 1 calc R . .
H87B H 0.1871 -0.1717 0.4210 0.321 Uiso 1 1 calc R . .
H87C H 0.1720 -0.1187 0.3800 0.321 Uiso 1 1 calc R . .
C88 C 0.2283(10) -0.1218(9) 0.5052(8) 0.220(12) Uani 1 1 d . . .
H88A H 0.1987 -0.1142 0.5263 0.330 Uiso 1 1 calc R . .
H88B H 0.2567 -0.1048 0.5258 0.330 Uiso 1 1 calc R . .
H88C H 0.2330 -0.1636 0.5016 0.330 Uiso 1 1 calc R . .
C89 C 0.2703(8) -0.1049(8) 0.4169(11) 0.280(17) Uani 1 1 d . . .
H89A H 0.2964 -0.0828 0.4369 0.420 Uiso 1 1 calc R . .
H89B H 0.2673 -0.0924 0.3768 0.420 Uiso 1 1 calc R . .
H89C H 0.2783 -0.1462 0.4184 0.420 Uiso 1 1 calc R . .
C90 C 0.2609(5) 0.3001(7) 0.4853(5) 0.086(4) Uani 1 1 d . . .
H90 H 0.2823 0.2787 0.4622 0.103 Uiso 1 1 calc R . .
C91 C 0.2548(6) 0.3605(7) 0.4750(6) 0.098(5) Uani 1 1 d . . .
H91 H 0.2714 0.3782 0.4447 0.117 Uiso 1 1 calc R . .
C92 C 0.2253(6) 0.3937(7) 0.5081(6) 0.095(5) Uani 1 1 d . . .
C93 C 0.1984(5) 0.3649(6) 0.5516(5) 0.089(4) Uani 1 1 d . . .
H93 H 0.1766 0.3862 0.5742 0.106 Uiso 1 1 calc R . .
C94 C 0.2047(5) 0.3046(6) 0.5606(5) 0.072(3) Uani 1 1 d . . .
C95 C 0.1794(5) 0.2700(6) 0.6058(5) 0.071(3) Uani 1 1 d . . .
C96 C 0.1450(5) 0.2902(6) 0.6453(5) 0.083(4) Uani 1 1 d . . .
H96 H 0.1356 0.3297 0.6460 0.100 Uiso 1 1 calc R . .
C97 C 0.1245(5) 0.2488(7) 0.6844(5) 0.082(4) Uani 1 1 d . G .
C98 C 0.1411(5) 0.1898(6) 0.6827(5) 0.076(4) Uani 1 1 d . . .
H98 H 0.1286 0.1623 0.7086 0.092 Uiso 1 1 calc R . .
C99 C 0.1749(4) 0.1729(6) 0.6441(5) 0.060(3) Uani 1 1 d . . .
C100 C 0.1974(5) 0.1166(6) 0.6358(5) 0.064(3) Uani 1 1 d . . .
C101 C 0.1882(5) 0.0689(6) 0.6713(5) 0.073(4) Uani 1 1 d . . .
H101 H 0.1649 0.0725 0.7003 0.088 Uiso 1 1 calc R . .
C102 C 0.2133(5) 0.0152(6) 0.6645(5) 0.078(4) Uani 1 1 d . . .
C103 C 0.2462(5) 0.0125(6) 0.6182(5) 0.079(4) Uani 1 1 d . . .
H103 H 0.2628 -0.0225 0.6104 0.094 Uiso 1 1 calc R . .
C104 C 0.2538(5) 0.0605(6) 0.5850(5) 0.071(4) Uani 1 1 d . . .
H104 H 0.2766 0.0576 0.5554 0.085 Uiso 1 1 calc R . .
C105 C 0.2189(7) 0.4606(7) 0.5003(6) 0.102(5) Uani 1 1 d . . .
C106 C 0.2341(7) 0.4775(7) 0.4396(7) 0.153(7) Uani 1 1 d . . .
H10A H 0.2312 0.5194 0.4348 0.229 Uiso 1 1 calc R . .
H10B H 0.2126 0.4580 0.4111 0.229 Uiso 1 1 calc R . .
H10C H 0.2681 0.4656 0.4344 0.229 Uiso 1 1 calc R . .
C107 C 0.2524(8) 0.4894(7) 0.5484(8) 0.190(10) Uani 1 1 d . . .
H10D H 0.2503 0.5315 0.5450 0.285 Uiso 1 1 calc R . .
H10E H 0.2864 0.4771 0.5441 0.285 Uiso 1 1 calc R . .
H10F H 0.2414 0.4775 0.5860 0.285 Uiso 1 1 calc R . .
C108 C 0.1647(7) 0.4786(6) 0.5054(7) 0.139(6) Uani 1 1 d . . .
H10G H 0.1618 0.5206 0.5008 0.208 Uiso 1 1 calc R . .
H10H H 0.1534 0.4674 0.5431 0.208 Uiso 1 1 calc R . .
H10I H 0.1446 0.4593 0.4755 0.208 Uiso 1 1 calc R . .
C109 C 0.0847(6) 0.2706(6) 0.7279(6) 0.095(4) Uani 1 1 d . . .
C110 C 0.0423(12) 0.2887(15) 0.7012(12) 0.110(10) Uiso 0.50 1 d P G 1
H11A H 0.0189 0.3002 0.7299 0.165 Uiso 0.50 1 calc PR G 1
H11B H 0.0283 0.2571 0.6778 0.165 Uiso 0.50 1 calc PR G 1
H11C H 0.0491 0.3218 0.6766 0.165 Uiso 0.50 1 calc PR G 1
C111 C 0.0778(11) 0.2271(13) 0.7832(11) 0.109(10) Uiso 0.50 1 d P G 1
H11D H 0.1098 0.2196 0.8021 0.163 Uiso 0.50 1 calc PR G 1
H11E H 0.0632 0.1906 0.7698 0.163 Uiso 0.50 1 calc PR G 1
H11F H 0.0562 0.2454 0.8104 0.163 Uiso 0.50 1 calc PR G 1
C112 C 0.1104(10) 0.3314(11) 0.7626(11) 0.099(9) Uiso 0.50 1 d P G 1
H11G H 0.1405 0.3201 0.7839 0.148 Uiso 0.50 1 calc PR G 1
H11H H 0.0870 0.3473 0.7891 0.148 Uiso 0.50 1 calc PR G 1
H11I H 0.1182 0.3607 0.7340 0.148 Uiso 0.50 1 calc PR G 1
C113 C 0.2042(6) -0.0375(6) 0.7062(5) 0.091(4) Uani 1 1 d . . .
C114 C 0.2342(7) -0.0940(6) 0.6881(6) 0.142(6) Uani 1 1 d . . .
H11J H 0.2226 -0.1067 0.6499 0.214 Uiso 1 1 calc R . .
H11K H 0.2291 -0.1249 0.7158 0.214 Uiso 1 1 calc R . .
H11L H 0.2692 -0.0847 0.6874 0.214 Uiso 1 1 calc R . .
C115 C 0.2211(5) -0.0140(6) 0.7682(5) 0.114(5) Uani 1 1 d . . .
H11M H 0.2561 -0.0046 0.7686 0.171 Uiso 1 1 calc R . .
H11N H 0.2152 -0.0438 0.7969 0.171 Uiso 1 1 calc R . .
H11O H 0.2023 0.0208 0.7769 0.171 Uiso 1 1 calc R . .
C116 C 0.1482(6) -0.0538(6) 0.7040(6) 0.108(5) Uani 1 1 d . . .
H11P H 0.1386 -0.0676 0.6655 0.163 Uiso 1 1 calc R . .
H11Q H 0.1288 -0.0196 0.7130 0.163 Uiso 1 1 calc R . .
H11R H 0.1424 -0.0843 0.7320 0.163 Uiso 1 1 calc R . .
O13 O 0.1290(7) 0.7410(8) 0.8003(7) 0.116(6) Uiso 0.50 1 d PD . .
C127 C 0.3176(9) 0.7659(12) 0.5714(10) 0.100(9) Uiso 0.50 1 d PD . .
H12A H 0.3488 0.7533 0.5904 0.120 Uiso 0.50 1 calc PR . .
H12B H 0.3241 0.8019 0.5500 0.120 Uiso 0.50 1 calc PR . .
O15 O 0.1834(8) 0.4420(12) 0.6920(11) 0.381(13) Uiso 1 1 d D . .
C121 C 0.1447(13) 0.7985(11) 0.8149(12) 0.143(12) Uiso 0.50 1 d PD . .
H12C H 0.1152 0.8233 0.8112 0.172 Uiso 0.50 1 calc PR . .
H12D H 0.1666 0.8109 0.7844 0.172 Uiso 0.50 1 calc PR . .
C122 C 0.1704(14) 0.8144(13) 0.8713(13) 0.176(15) Uiso 0.50 1 d PD . .
H12E H 0.1771 0.8561 0.8720 0.264 Uiso 0.50 1 calc PR . .
H12F H 0.2014 0.7931 0.8754 0.264 Uiso 0.50 1 calc PR . .
H12G H 0.1494 0.8044 0.9029 0.264 Uiso 0.50 1 calc PR . .
C123 C 0.1078(12) 0.7165(11) 0.7498(11) 0.140(12) Uiso 0.50 1 d PD . .
H12H H 0.1248 0.7346 0.7177 0.167 Uiso 0.50 1 calc PR . .
H12I H 0.0736 0.7309 0.7472 0.167 Uiso 0.50 1 calc PR . .
C124 C 0.1050(14) 0.6532(11) 0.7364(13) 0.166(14) Uiso 0.50 1 d PD . .
H12J H 0.0881 0.6476 0.6990 0.250 Uiso 0.50 1 calc PR . .
H12K H 0.0869 0.6333 0.7660 0.250 Uiso 0.50 1 calc PR . .
H12L H 0.1382 0.6373 0.7353 0.250 Uiso 0.50 1 calc PR . .
C126 C 0.2529(11) 0.7531(14) 0.7190(10) 0.141(12) Uiso 0.50 1 d PD . .
H12M H 0.2731 0.7581 0.7542 0.212 Uiso 0.50 1 calc PR . .
H12N H 0.2379 0.7146 0.7187 0.212 Uiso 0.50 1 calc PR . .
H12O H 0.2271 0.7825 0.7172 0.212 Uiso 0.50 1 calc PR . .
C125 C 0.2832(10) 0.7591(14) 0.6699(10) 0.130(11) Uiso 0.50 1 d PD . .
H12P H 0.3116 0.7803 0.6870 0.156 Uiso 0.50 1 calc PR . .
H12Q H 0.2951 0.7189 0.6655 0.156 Uiso 0.50 1 calc PR . .
C129 C 0.2270(11) 0.4203(14) 0.7318(10) 0.300(15) Uiso 1 1 d D . .
H12R H 0.2141 0.3950 0.7619 0.359 Uiso 1 1 calc R . .
H12S H 0.2430 0.4539 0.7509 0.359 Uiso 1 1 calc R . .
C130 C 0.2667(10) 0.3853(14) 0.6969(13) 0.349(18) Uiso 1 1 d D . .
H13A H 0.2933 0.3726 0.7232 0.523 Uiso 1 1 calc R . .
H13B H 0.2800 0.4105 0.6675 0.523 Uiso 1 1 calc R . .
H13C H 0.2511 0.3515 0.6786 0.523 Uiso 1 1 calc R . .
C131 C 0.1456(12) 0.4815(14) 0.7138(11) 0.335(17) Uiso 1 1 d D . .
H13D H 0.1609 0.5200 0.7199 0.402 Uiso 1 1 calc R . .
H13E H 0.1361 0.4671 0.7516 0.402 Uiso 1 1 calc R . .
C132 C 0.0978(10) 0.4897(13) 0.6753(13) 0.346(18) Uiso 1 1 d D . .
H13F H 0.0767 0.5185 0.6927 0.519 Uiso 1 1 calc R . .
H13G H 0.0803 0.4528 0.6719 0.519 Uiso 1 1 calc R . .
H13H H 0.1065 0.5029 0.6371 0.519 Uiso 1 1 calc R . .
S1 S 0.0928(2) 0.6697(2) 0.0642(2) 0.1180(15) Uani 1 1 d . . .
S2 S 0.0952(2) 0.4176(2) 0.33044(18) 0.1107(14) Uani 1 1 d . . .
C117 C 0.0438(9) 0.6856(9) 0.1081(8) 0.130(7) Uani 1 1 d . . .
C118 C 0.0824(11) 0.4913(10) 0.3479(9) 0.154(9) Uani 1 1 d . . .
O7 O 0.0966(4) 0.6085(4) 0.0599(4) 0.120(3) Uani 1 1 d . . .
O8 O 0.1341(5) 0.6955(6) 0.0991(6) 0.175(5) Uani 1 1 d . . .
O9 O 0.0822(5) 0.7009(5) 0.0134(5) 0.169(5) Uani 1 1 d . . .
O10 O 0.1091(4) 0.4209(4) 0.2708(3) 0.120(4) Uani 1 1 d . . .
O11 O 0.1335(4) 0.3997(4) 0.3714(4) 0.109(3) Uani 1 1 d . . .
O12 O 0.0472(5) 0.3897(6) 0.3381(4) 0.155(5) Uani 1 1 d . . .
F1 F 0.0466(4) 0.6609(4) 0.1608(4) 0.136(3) Uani 1 1 d . . .
F2 F 0.0000(5) 0.6625(6) 0.0855(5) 0.178(5) Uani 1 1 d . . .
F3 F 0.0344(5) 0.7419(5) 0.1157(4) 0.195(6) Uani 1 1 d . . .
F4 F 0.0475(6) 0.5170(6) 0.3139(5) 0.223(7) Uani 1 1 d . . .
F5 F 0.1237(6) 0.5250(5) 0.3487(5) 0.191(6) Uani 1 1 d . . .
F6 F 0.0676(4) 0.4952(5) 0.4035(4) 0.192(5) Uani 1 1 d . . .
Cl1 Cl 0.6258(2) 0.0743(3) 0.3690(3) 0.211(3) Uani 1 1 d D . .
Cl2 Cl 0.6172(3) -0.0219(4) 0.4406(3) 0.258(4) Uani 1 1 d D . .
C119 C 0.6021(7) 0.0036(6) 0.3669(6) 0.143(6) Uiso 1 1 d D . .
H11S H 0.6184 -0.0203 0.3380 0.172 Uiso 1 1 calc R . .
H11T H 0.5663 0.0036 0.3585 0.172 Uiso 1 1 calc R . .
Cl3 Cl 0.1753(5) 0.6348(6) 0.5955(5) 0.196(5) Uiso 0.50 1 d PD . .
Cl4 Cl 0.2163(7) 0.6744(7) 0.5008(7) 0.250(7) Uiso 0.50 1 d PD . .
C120 C 0.216(2) 0.693(2) 0.5754(11) 0.40(4) Uiso 0.50 1 d PD . .
H12T H 0.2020 0.7319 0.5820 0.480 Uiso 0.50 1 calc PR . .
H12U H 0.2490 0.6902 0.5945 0.480 Uiso 0.50 1 calc PR . .
O16 O 0.0665(5) 0.7051(5) 0.8911(5) 0.157(4) Uiso 1 1 d . . .
C128 C 0.299(3) 0.717(3) 0.526(3) 0.57(7) Uiso 0.50 1 d PD . .
H12V H 0.3231 0.7128 0.4962 0.849 Uiso 0.50 1 calc PR . .
H12W H 0.2673 0.7273 0.5093 0.849 Uiso 0.50 1 calc PR . .
H12$ H 0.2966 0.6795 0.5465 0.849 Uiso 0.50 1 calc PR . .
O14 O 0.2831(8) 0.7782(9) 0.6143(8) 0.139(7) Uiso 0.50 1 d PD . .
C135 C 0.0650(12) 0.3334(13) 0.7185(12) 0.112(10) Uiso 0.50 1 d P G 2
H13I H 0.0516 0.3373 0.6791 0.169 Uiso 0.50 1 calc PR G 2
H13J H 0.0919 0.3610 0.7249 0.169 Uiso 0.50 1 calc PR G 2
H13K H 0.0392 0.3412 0.7454 0.169 Uiso 0.50 1 calc PR G 2
C85' C -0.0485(9) 0.0445(12) 0.5873(10) 0.079(7) Uiso 0.50 1 d P F 2
H85D H -0.0732 0.0245 0.6094 0.119 Uiso 0.50 1 calc PR F 2
H85E H -0.0481 0.0280 0.5487 0.119 Uiso 0.50 1 calc PR F 2
H85F H -0.0564 0.0857 0.5848 0.119 Uiso 0.50 1 calc PR F 2
C83' C 0.0084(13) -0.0329(14) 0.6171(14) 0.129(11) Uiso 0.50 1 d P F 2
H83D H 0.0409 -0.0436 0.6329 0.193 Uiso 0.50 1 calc PR F 2
H83E H 0.0045 -0.0471 0.5776 0.193 Uiso 0.50 1 calc PR F 2
H83F H -0.0169 -0.0501 0.6404 0.193 Uiso 0.50 1 calc PR F 2
C134 C 0.0324(10) 0.2285(12) 0.7140(10) 0.097(8) Uiso 0.50 1 d P G 2
H13L H 0.0213 0.2334 0.6739 0.145 Uiso 0.50 1 calc PR G 2
H13M H 0.0063 0.2407 0.7390 0.145 Uiso 0.50 1 calc PR G 2
H13N H 0.0402 0.1877 0.7212 0.145 Uiso 0.50 1 calc PR G 2
C133 C 0.1023(11) 0.2633(14) 0.7857(11) 0.101(9) Uiso 0.50 1 d P G 2
H13O H 0.0770 0.2757 0.8118 0.152 Uiso 0.50 1 calc PR G 2
H13P H 0.1318 0.2868 0.7925 0.152 Uiso 0.50 1 calc PR G 2
H13Q H 0.1101 0.2225 0.7927 0.152 Uiso 0.50 1 calc PR G 2
C79' C 0.0017(19) 0.426(2) 0.507(2) 0.22(2) Uiso 0.50 1 d P E 2
H79D H -0.0259 0.4490 0.5196 0.334 Uiso 0.50 1 calc PR E 2
H79E H 0.0040 0.4289 0.4655 0.334 Uiso 0.50 1 calc PR E 2
H79F H 0.0322 0.4398 0.5258 0.334 Uiso 0.50 1 calc PR E 2
C81' C -0.0318(11) 0.3555(12) 0.5789(11) 0.084(9) Uiso 0.50 1 d P E 2
H81D H -0.0315 0.3143 0.5883 0.126 Uiso 0.50 1 calc PR E 2
H81E H -0.0658 0.3690 0.5746 0.126 Uiso 0.50 1 calc PR E 2
H81F H -0.0147 0.3772 0.6097 0.126 Uiso 0.50 1 calc PR E 2
C84' C 0.0061(11) 0.0735(11) 0.6801(10) 0.096(8) Uiso 0.50 1 d P F 2
H84D H 0.0385 0.0675 0.6989 0.144 Uiso 0.50 1 calc PR F 2
H84E H -0.0193 0.0594 0.7052 0.144 Uiso 0.50 1 calc PR F 2
H84F H 0.0012 0.1148 0.6727 0.144 Uiso 0.50 1 calc PR F 2
C80' C -0.0500(18) 0.357(2) 0.470(2) 0.21(2) Uiso 0.50 1 d P E 2
H80D H -0.0599 0.3166 0.4678 0.309 Uiso 0.50 1 calc PR E 2
H80E H -0.0372 0.3696 0.4337 0.309 Uiso 0.50 1 calc PR E 2
H80F H -0.0784 0.3811 0.4792 0.309 Uiso 0.50 1 calc PR E 2
C48' C 0.5799(10) 0.3726(13) 0.0526(10) 0.086(8) Uiso 0.50 1 d P A 2
H48D H 0.5789 0.3941 0.0887 0.129 Uiso 0.50 1 calc PR A 2
H48E H 0.6016 0.3925 0.0266 0.129 Uiso 0.50 1 calc PR A 2
H48F H 0.5923 0.3335 0.0602 0.129 Uiso 0.50 1 calc PR A 2
C50' C 0.5216(13) 0.3354(16) -0.0326(13) 0.132(12) Uiso 0.50 1 d P A 2
H50D H 0.4871 0.3373 -0.0457 0.198 Uiso 0.50 1 calc PR A 2
H50E H 0.5312 0.2949 -0.0269 0.198 Uiso 0.50 1 calc PR A 2
H50F H 0.5421 0.3529 -0.0615 0.198 Uiso 0.50 1 calc PR A 2
C49' C 0.5117(13) 0.4413(15) 0.0035(14) 0.147(13) Uiso 0.50 1 d P A 2
H49D H 0.5129 0.4669 0.0369 0.221 Uiso 0.50 1 calc PR A 2
H49E H 0.4783 0.4409 -0.0136 0.221 Uiso 0.50 1 calc PR A 2
H49F H 0.5344 0.4553 -0.0248 0.221 Uiso 0.50 1 calc PR A 2
C53' C 0.3879(14) 0.1176(18) -0.1006(16) 0.155(14) Uiso 0.50 1 d P B 2
H53D H 0.3761 0.1565 -0.0920 0.232 Uiso 0.50 1 calc PR B 2
H53E H 0.3628 0.0891 -0.0914 0.232 Uiso 0.50 1 calc PR B 2
H53F H 0.3948 0.1150 -0.1414 0.232 Uiso 0.50 1 calc PR B 2
C51' C 0.4658(17) 0.0626(18) -0.0723(14) 0.150(14) Uiso 0.50 1 d P B 2
H51A H 0.4911 0.0635 -0.0414 0.224 Uiso 0.50 1 calc PR B 2
H51B H 0.4812 0.0672 -0.1092 0.224 Uiso 0.50 1 calc PR B 2
H51C H 0.4484 0.0256 -0.0716 0.224 Uiso 0.50 1 calc PR B 2
C52' C 0.468(2) 0.144(2) -0.095(2) 0.22(2) Uiso 0.50 1 d P B 2
H52D H 0.4573 0.1846 -0.0903 0.330 Uiso 0.50 1 calc PR B 2
H52E H 0.4667 0.1349 -0.1363 0.330 Uiso 0.50 1 calc PR B 2
H52F H 0.5012 0.1396 -0.0795 0.330 Uiso 0.50 1 calc PR B 2
C57' C 0.6754(15) 0.1012(17) 0.1219(15) 0.152(14) Uiso 0.50 1 d P C 2
H57D H 0.6855 0.0961 0.1623 0.229 Uiso 0.50 1 calc PR C 2
H57E H 0.7046 0.1030 0.0987 0.229 Uiso 0.50 1 calc PR C 2
H57F H 0.6549 0.0686 0.1093 0.229 Uiso 0.50 1 calc PR C 2
C58' C 0.6294(16) 0.1696(19) 0.0523(17) 0.169(17) Uiso 0.50 1 d P C 2
H58D H 0.6080 0.2036 0.0509 0.254 Uiso 0.50 1 calc PR C 2
H58E H 0.6115 0.1360 0.0369 0.254 Uiso 0.50 1 calc PR C 2
H58F H 0.6581 0.1769 0.0294 0.254 Uiso 0.50 1 calc PR C 2
C56' C 0.6775(14) 0.2139(17) 0.1285(15) 0.143(14) Uiso 0.50 1 d P C 2
H56D H 0.6567 0.2481 0.1229 0.215 Uiso 0.50 1 calc PR C 2
H56E H 0.7050 0.2160 0.1027 0.215 Uiso 0.50 1 calc PR C 2
H56F H 0.6902 0.2126 0.1683 0.215 Uiso 0.50 1 calc PR C 2

loop_
_atom_site_aniso_label
_atom_site_aniso_U_11
_atom_site_aniso_U_22
_atom_site_aniso_U_33
_atom_site_aniso_U_23
_atom_site_aniso_U_13
_atom_site_aniso_U_12
Pt1 0.0508(3) 0.0667(4) 0.0665(3) 0.0023(2) 0.0086(2) -0.0073(3)
Pt2 0.0661(4) 0.0723(4) 0.0628(3) -0.0024(2) 0.0060(2) -0.0121(3)
O1 0.087(7) 0.072(6) 0.116(6) 0.038(5) 0.038(5) 0.023(5)
O2 0.056(5) 0.046(5) 0.082(5) 0.011(4) 0.020(4) 0.003(4)
O3 0.091(7) 0.055(5) 0.065(4) 0.012(4) 0.012(4) 0.015(5)
O4 0.116(8) 0.056(6) 0.095(6) 0.008(5) 0.013(5) 0.026(6)
O5 0.085(6) 0.063(5) 0.064(5) -0.002(4) 0.009(4) 0.011(4)
O6 0.083(7) 0.055(5) 0.085(5) 0.016(4) 0.008(4) 0.004(5)
N1 0.060(7) 0.067(8) 0.067(6) 0.018(5) 0.025(5) -0.015(6)
N2 0.038(6) 0.059(7) 0.065(5) -0.003(5) 0.009(4) -0.004(5)
N3 0.052(7) 0.062(7) 0.087(6) -0.008(5) 0.010(5) -0.002(6)
N4 0.069(8) 0.075(7) 0.062(6) -0.002(5) 0.003(5) -0.016(6)
N5 0.075(8) 0.061(8) 0.068(6) -0.010(6) -0.002(5) -0.009(6)
N6 0.062(7) 0.076(8) 0.062(6) -0.004(5) 0.010(5) -0.004(6)
C1 0.058(9) 0.071(9) 0.083(8) -0.007(7) 0.000(7) 0.011(7)
C2 0.058(9) 0.080(10) 0.073(8) -0.001(7) 0.008(7) -0.012(7)
C3 0.052(9) 0.068(10) 0.063(7) 0.004(6) 0.023(6) 0.000(7)
C4 0.057(8) 0.065(10) 0.079(8) 0.010(6) 0.020(6) 0.016(7)
C5 0.063(9) 0.048(8) 0.081(8) 0.006(6) 0.020(7) 0.008(7)
C6 0.060(8) 0.044(8) 0.082(8) 0.002(6) 0.018(6) 0.003(7)
C7 0.083(11) 0.069(11) 0.147(12) 0.016(9) 0.065(9) 0.017(8)
C8 0.100(12) 0.064(10) 0.146(12) 0.037(8) 0.052(10) 0.000(9)
C9 0.065(9) 0.047(9) 0.078(8) 0.014(6) 0.019(7) -0.003(7)
C10 0.062(10) 0.069(9) 0.081(9) 0.000(7) -0.006(7) -0.017(7)
C11 0.077(11) 0.059(9) 0.075(8) 0.005(6) 0.014(7) -0.007(7)
C12 0.081(10) 0.077(10) 0.049(7) 0.007(6) 0.006(6) -0.007(8)
C13 0.096(11) 0.041(9) 0.083(8) 0.009(6) 0.017(8) 0.001(8)
C14 0.119(12) 0.039(8) 0.070(8) -0.001(6) 0.012(8) -0.008(8)
C15 0.098(11) 0.047(9) 0.057(7) -0.003(6) 0.018(6) 0.008(8)
C16 0.093(11) 0.056(9) 0.075(8) 0.015(6) 0.025(7) -0.007(8)
C17 0.090(10) 0.055(9) 0.083(8) 0.004(6) 0.027(7) 0.007(7)
C18 0.084(10) 0.045(9) 0.058(7) 0.005(6) 0.004(6) 0.009(7)
C19 0.059(9) 0.046(8) 0.072(8) 0.005(6) 0.022(6) 0.000(7)
C20 0.061(9) 0.051(8) 0.057(7) 0.010(5) 0.012(6) 0.004(7)
C21 0.071(9) 0.052(8) 0.067(7) 0.011(6) 0.005(6) -0.004(6)
C22 0.061(9) 0.069(9) 0.055(7) 0.002(6) 0.016(6) 0.002(7)
C23 0.061(9) 0.064(8) 0.052(6) 0.000(5) -0.003(6) -0.009(7)
C24 0.048(8) 0.053(8) 0.063(7) 0.005(6) -0.003(6) -0.008(6)
C25 0.043(8) 0.078(10) 0.078(7) 0.023(6) -0.003(6) -0.003(7)
C26 0.051(8) 0.050(8) 0.079(8) 0.008(6) 0.006(6) 0.003(6)
C27 0.056(8) 0.059(9) 0.070(8) 0.001(6) 0.014(6) -0.004(7)
C28 0.060(9) 0.050(8) 0.066(7) -0.003(6) 0.018(6) 0.008(7)
C29 0.078(10) 0.060(9) 0.081(9) -0.018(7) 0.018(7) 0.008(7)
C30 0.089(11) 0.077(10) 0.059(8) 0.004(7) 0.012(7) 0.009(8)
C31 0.078(10) 0.068(10) 0.064(8) -0.005(6) 0.004(6) -0.006(8)
C32 0.071(9) 0.049(8) 0.065(7) -0.002(6) 0.007(6) 0.017(7)
C33 0.065(10) 0.044(8) 0.073(8) 0.015(6) 0.012(7) 0.021(7)
C34 0.076(10) 0.054(8) 0.058(7) 0.012(6) 0.020(7) 0.018(7)
C35 0.073(10) 0.058(9) 0.078(9) 0.003(7) -0.009(8) 0.009(8)
C36 0.067(10) 0.079(10) 0.083(9) 0.003(7) -0.007(7) 0.008(8)
C37 0.059(10) 0.089(11) 0.101(10) 0.026(8) 0.021(8) 0.014(9)
C38 0.070(10) 0.074(10) 0.074(8) -0.001(6) 0.016(7) 0.013(8)
C39 0.088(11) 0.078(10) 0.079(8) 0.007(7) -0.025(7) 0.005(8)
C40 0.083(11) 0.072(11) 0.053(7) -0.003(6) -0.010(7) 0.008(10)
C41 0.065(11) 0.066(11) 0.064(7) -0.002(7) 0.008(7) -0.011(9)
C42 0.063(10) 0.054(9) 0.061(7) -0.002(6) 0.010(6) -0.008(8)
C43 0.082(12) 0.065(10) 0.085(8) 0.002(7) 0.000(8) -0.007(10)
C44 0.072(12) 0.086(13) 0.112(10) -0.020(9) -0.019(9) -0.006(10)
C45 0.078(12) 0.090(13) 0.099(9) -0.029(9) -0.016(8) 0.003(10)
C46 0.071(10) 0.046(7) 0.070(7) -0.002(5) 0.008(6) 0.002(7)
C47 0.106(13) 0.115(12) 0.066(8) -0.009(7) 0.023(8) -0.019(10)
C51 0.162(17) 0.092(12) 0.072(9) -0.003(8) -0.013(9) 0.028(12)
C55 0.082(12) 0.086(12) 0.147(13) 0.008(10) 0.013(10) 0.008(9)
C59 0.116(17) 0.120(16) 0.23(2) -0.013(14) -0.032(15) 0.006(13)
C63 0.061(10) 0.078(11) 0.087(8) 0.002(8) 0.018(7) -0.010(8)
C64 0.083(11) 0.074(10) 0.095(9) 0.012(7) 0.034(8) -0.002(9)
C65 0.086(11) 0.043(9) 0.094(9) 0.004(7) 0.011(8) 0.005(8)
C66 0.067(9) 0.057(9) 0.067(7) -0.005(6) 0.017(6) -0.002(7)
C67 0.060(9) 0.047(8) 0.065(7) -0.001(6) -0.002(6) -0.003(7)
C68 0.044(8) 0.065(9) 0.071(7) 0.000(6) 0.002(6) -0.003(7)
C69 0.060(9) 0.076(10) 0.054(6) -0.004(6) 0.016(6) -0.002(7)
C70 0.058(9) 0.056(9) 0.077(8) 0.018(6) -0.003(6) -0.002(7)
C71 0.049(8) 0.052(8) 0.086(8) 0.009(6) 0.007(6) -0.003(7)
C72 0.055(9) 0.048(9) 0.078(8) -0.003(6) 0.010(6) -0.011(7)
C73 0.055(9) 0.042(8) 0.078(7) -0.002(6) 0.006(6) 0.003(7)
C74 0.048(8) 0.077(11) 0.084(8) -0.006(7) 0.011(6) -0.015(7)
C75 0.060(10) 0.077(11) 0.106(9) -0.008(8) 0.010(8) -0.012(8)
C76 0.052(9) 0.088(12) 0.121(10) -0.020(9) 0.016(8) 0.004(9)
C77 0.063(10) 0.061(10) 0.090(8) -0.016(7) 0.028(7) -0.002(7)
C78 0.133(14) 0.071(10) 0.104(10) 0.012(8) 0.044(10) 0.017(10)
C82 0.087(11) 0.068(9) 0.099(9) 0.004(7) 0.047(8) -0.004(8)
C86 0.093(13) 0.056(11) 0.160(14) -0.016(10) 0.035(10) -0.002(9)
C87 0.17(2) 0.097(16) 0.37(3) -0.049(18) -0.03(2) 0.013(15)
C88 0.34(4) 0.135(19) 0.18(2) 0.015(15) 0.05(2) 0.10(2)
C89 0.23(3) 0.099(15) 0.53(4) 0.08(2) 0.26(3) 0.088(16)
C90 0.082(11) 0.103(13) 0.073(9) 0.002(8) 0.023(7) -0.023(9)
C91 0.126(15) 0.082(12) 0.087(10) 0.005(9) 0.017(9) -0.027(11)
C92 0.119(14) 0.091(13) 0.074(9) -0.003(9) -0.001(8) -0.055(11)
C93 0.109(13) 0.069(11) 0.088(9) -0.005(8) -0.007(8) -0.016(9)
C94 0.075(10) 0.071(11) 0.070(8) 0.003(7) 0.001(7) -0.018(8)
C95 0.064(10) 0.079(11) 0.070(8) -0.014(7) -0.005(7) -0.010(8)
C96 0.086(11) 0.072(10) 0.092(9) -0.006(8) 0.000(8) 0.005(8)
C97 0.068(10) 0.096(12) 0.083(8) 0.001(8) 0.025(7) -0.012(9)
C98 0.083(11) 0.062(10) 0.085(9) -0.001(7) 0.013(7) -0.009(8)
C99 0.063(9) 0.054(9) 0.065(7) 0.002(7) 0.020(6) -0.006(7)
C100 0.064(9) 0.065(10) 0.063(7) 0.008(7) -0.006(6) -0.023(8)
C101 0.063(9) 0.074(10) 0.083(8) -0.012(8) 0.015(7) 0.013(8)
C102 0.072(10) 0.093(11) 0.067(8) 0.003(7) 0.000(7) -0.031(9)
C103 0.073(10) 0.071(10) 0.092(9) -0.013(8) 0.003(7) 0.008(8)
C104 0.066(10) 0.067(10) 0.081(8) 0.008(8) 0.021(7) -0.006(8)
C105 0.142(16) 0.060(11) 0.103(11) 0.024(8) -0.005(10) -0.024(11)
C106 0.19(2) 0.098(13) 0.171(16) 0.045(11) 0.029(14) 0.005(13)
C107 0.28(3) 0.060(12) 0.22(2) 0.015(12) -0.09(2) -0.013(14)
C108 0.159(19) 0.079(12) 0.180(16) 0.032(10) 0.040(14) 0.018(12)
C109 0.093(12) 0.102(12) 0.090(9) 0.007(8) 0.013(8) 0.031(10)
C113 0.114(13) 0.073(10) 0.088(9) 0.010(7) 0.019(9) 0.015(10)
C114 0.184(19) 0.092(13) 0.155(13) 0.027(10) 0.049(13) 0.025(13)
C115 0.142(15) 0.114(12) 0.086(9) 0.025(8) 0.005(9) -0.035(11)
C116 0.113(14) 0.092(11) 0.122(11) 0.011(8) 0.024(10) -0.029(10)
S1 0.149(5) 0.089(4) 0.117(3) 0.004(3) 0.017(3) 0.030(3)
S2 0.123(4) 0.116(4) 0.096(3) 0.009(2) 0.043(3) 0.030(3)
C117 0.17(2) 0.119(18) 0.105(14) 0.013(12) -0.021(14) 0.033(15)
C118 0.20(3) 0.15(2) 0.111(14) 0.012(14) 0.056(17) 0.048(19)
O7 0.148(10) 0.076(8) 0.137(8) -0.003(6) 0.024(7) 0.013(7)
O8 0.167(13) 0.145(11) 0.211(12) -0.010(9) -0.013(11) -0.038(10)
O9 0.239(15) 0.155(11) 0.116(8) 0.032(8) 0.036(8) 0.082(10)
O10 0.166(10) 0.112(8) 0.086(6) 0.002(5) 0.060(6) 0.011(7)
O11 0.109(8) 0.094(7) 0.125(7) 0.021(6) 0.007(6) 0.018(6)
O12 0.127(11) 0.211(13) 0.131(8) -0.017(8) 0.049(7) -0.037(10)
F1 0.169(9) 0.121(7) 0.118(7) 0.001(5) 0.004(6) 0.015(6)
F2 0.143(11) 0.228(14) 0.162(9) 0.012(8) -0.015(8) 0.048(10)
F3 0.304(17) 0.098(8) 0.187(10) 0.001(7) 0.071(9) 0.073(9)
F4 0.286(18) 0.222(14) 0.162(9) 0.035(9) 0.007(10) 0.158(13)
F5 0.31(2) 0.104(9) 0.163(9) -0.021(7) 0.098(12) 0.013(10)
F6 0.256(14) 0.197(11) 0.130(8) -0.018(7) 0.083(8) 0.078(10)
Cl1 0.157(6) 0.150(5) 0.331(8) 0.018(5) 0.056(5) 0.011(4)
Cl2 0.238(8) 0.357(11) 0.180(5) -0.005(6) 0.022(5) 0.113(7)

loop_
_atom_type_symbol
_atom_type_description
_atom_type_scat_dispersion_real
_atom_type_scat_dispersion_imag
_atom_type_scat_source
Pt Pt -1.7033 8.3905 'International Tables Vol C Tables 4.2.6.8 and 6.1.1.4'
O O 0.0106 0.0060 'International Tables Vol C Tables 4.2.6.8 and 6.1.1.4'
N N 0.0061 0.0033 'International Tables Vol C Tables 4.2.6.8 and 6.1.1.4'
C C 0.0033 0.0016 'International Tables Vol C Tables 4.2.6.8 and 6.1.1.4'
S S 0.1246 0.1234 'International Tables Vol C Tables 4.2.6.8 and 6.1.1.4'
F F 0.0171 0.0103 'International Tables Vol C Tables 4.2.6.8 and 6.1.1.4'
Cl Cl 0.1484 0.1585 'International Tables Vol C Tables 4.2.6.8 and 6.1.1.4'
H H 0.0000 0.0000 'International Tables Vol C Tables 4.2.6.8 and 6.1.1.4'

loop_
_geom_angle_atom_site_label_1
_geom_angle_atom_site_label_2
_geom_angle_atom_site_label_3
_geom_angle
_geom_angle_site_symmetry_1
_geom_angle_site_symmetry_3
_geom_angle_publ_flag
N2 Pt1 C1 177.9(4) . . ?
N2 Pt1 N1 81.2(4) . . ?
C1 Pt1 N1 98.9(4) . . ?
N2 Pt1 N3 80.4(4) . . ?
C1 Pt1 N3 99.4(4) . . ?
N1 Pt1 N3 161.4(4) . . ?
N5 Pt2 N6 80.3(4) . . ?
N5 Pt2 C10 177.7(4) . . ?
N6 Pt2 C10 98.2(4) . . ?
N5 Pt2 N4 81.6(4) . . ?
N6 Pt2 N4 161.7(4) . . ?
C10 Pt2 N4 99.9(4) . . ?
C9 O2 C19 118.4(8) . . ?
C18 O3 C34 122.2(8) . . ?
C63 N1 C67 116.9(10) . . ?
C63 N1 Pt1 128.3(8) . . ?
C67 N1 Pt1 114.6(8) . . ?
C68 N2 C72 123.3(9) . . ?
C68 N2 Pt1 117.5(8) . . ?
C72 N2 Pt1 119.1(7) . . ?
C77 N3 C73 119.4(10) . . ?
C77 N3 Pt1 127.3(9) . . ?
C73 N3 Pt1 113.3(8) . . ?
C90 N4 C94 118.2(11) . . ?
C90 N4 Pt2 128.3(10) . . ?
C94 N4 Pt2 113.5(8) . . ?
C99 N5 C95 123.7(10) . . ?
C99 N5 Pt2 119.4(9) . . ?
C95 N5 Pt2 116.9(8) . . ?
C104 N6 C100 119.2(10) . . ?
C104 N6 Pt2 128.8(8) . . ?
C100 N6 Pt2 111.9(9) . . ?
C2 C1 Pt1 177.9(11) . . ?
C1 C2 C3 176.0(14) . . ?
C4 C3 C2 122.7(11) . . ?
C4 C3 C8 119.2(10) . . ?
C2 C3 C8 118.1(12) . . ?
C3 C4 C5 120.4(10) . . ?
C3 C4 H4 119.8 . . ?
C5 C4 H4 119.8 . . ?
C6 C5 C4 122.8(10) . . ?
C6 C5 H5 118.6 . . ?
C4 C5 H5 118.6 . . ?
C5 C6 C7 117.5(10) . . ?
C5 C6 C9 123.0(11) . . ?
C7 C6 C9 119.5(10) . . ?
C8 C7 C6 119.2(11) . . ?
C8 C7 H7 120.4 . . ?
C6 C7 H7 120.4 . . ?
C3 C8 C7 120.8(12) . . ?
C3 C8 H8 119.6 . . ?
C7 C8 H8 119.6 . . ?
O1 C9 O2 123.7(10) . . ?
O1 C9 C6 123.6(12) . . ?
O2 C9 C6 112.8(10) . . ?
C11 C10 Pt2 178.0(11) . . ?
C10 C11 C12 177.5(14) . . ?
C13 C12 C11 125.4(12) . . ?
C13 C12 C17 118.5(11) . . ?
C11 C12 C17 116.0(12) . . ?
C14 C13 C12 122.8(11) . . ?
C14 C13 H13 118.6 . . ?
C12 C13 H13 118.6 . . ?
C13 C14 C15 119.8(11) . . ?
C13 C14 H14 120.1 . . ?
C15 C14 H14 120.1 . . ?
C16 C15 C14 118.7(11) . . ?
C16 C15 C18 121.5(11) . . ?
C14 C15 C18 119.7(11) . . ?
C15 C16 C17 122.0(10) . . ?
C15 C16 H16 119.0 . . ?
C17 C16 H16 119.0 . . ?
C16 C17 C12 118.1(11) . . ?
C16 C17 H17 120.9 . . ?
C12 C17 H17 120.9 . . ?
O4 C18 O3 121.7(10) . . ?
O4 C18 C15 127.3(11) . . ?
O3 C18 C15 110.9(11) . . ?
C24 C19 C20 122.0(10) . . ?
C24 C19 O2 117.3(10) . . ?
C20 C19 O2 119.8(10) . . ?
C19 C20 C21 119.1(9) . . ?
C19 C20 C46 122.3(9) . . ?
C21 C20 C46 118.4(11) . . ?
C22 C21 C20 120.5(11) . . ?
C22 C21 H21 119.7 . . ?
C20 C21 H21 119.7 . . ?
C23 C22 C21 118.5(10) . . ?
C23 C22 C47 121.1(10) . . ?
C21 C22 C47 120.3(11) . . ?
C22 C23 C24 122.3(9) . . ?
C22 C23 H23 118.9 . . ?
C24 C23 H23 118.9 . . ?
C19 C24 C23 117.3(10) . . ?
C19 C24 C25 123.8(10) . . ?
C23 C24 C25 118.8(9) . . ?
C24 C25 C26 111.3(9) . . ?
C24 C25 H25A 109.4 . . ?
C26 C25 H25A 109.4 . . ?
C24 C25 H25B 109.4 . . ?
C26 C25 H25B 109.4 . . ?
H25A C25 H25B 108.0 . . ?
C31 C26 C27 118.3(11) . . ?
C31 C26 C25 120.2(10) . . ?
C27 C26 C25 121.1(10) . . ?
C28 C27 C26 123.5(10) . . ?
C28 C27 O5 120.4(10) . . ?
C26 C27 O5 116.0(10) . . ?
C27 C28 C29 113.7(10) . . ?
C27 C28 C32 122.3(9) . . ?
C29 C28 C32 124.0(10) . . ?
C30 C29 C28 125.7(11) . . ?
C30 C29 H29 117.1 . . ?
C28 C29 H29 117.1 . . ?
C31 C30 C29 115.8(10) . . ?
C31 C30 C51 124.0(12) . . ?
C29 C30 C51 120.0(12) . . ?
C30 C31 C26 122.8(11) . . ?
C30 C31 H31 118.6 . . ?
C26 C31 H31 118.6 . . ?
C28 C32 C33 110.8(9) . . ?
C28 C32 H32A 109.5 . . ?
C33 C32 H32A 109.5 . . ?
C28 C32 H32B 109.5 . . ?
C33 C32 H32B 109.5 . . ?
H32A C32 H32B 108.1 . . ?
C38 C33 C34 113.9(12) . . ?
C38 C33 C32 120.9(11) . . ?
C34 C33 C32 125.1(11) . . ?
C35 C34 C33 125.2(11) . . ?
C35 C34 O3 119.2(11) . . ?
C33 C34 O3 115.3(12) . . ?
C36 C35 C34 117.2(11) . . ?
C36 C35 C39 119.9(13) . . ?
C34 C35 C39 122.9(12) . . ?
C35 C36 C37 122.7(13) . . ?
C35 C36 H36 118.7 . . ?
C37 C36 H36 118.7 . . ?
C38 C37 C36 117.4(12) . . ?
C38 C37 C55 119.6(13) . . ?
C36 C37 C55 122.9(14) . . ?
C37 C38 C33 123.6(12) . . ?
C37 C38 H38 118.2 . . ?
C33 C38 H38 118.2 . . ?
C35 C39 C40 112.0(9) . . ?
C35 C39 H39A 109.2 . . ?
C40 C39 H39A 109.2 . . ?
C35 C39 H39B 109.2 . . ?
C40 C39 H39B 109.2 . . ?
H39A C39 H39B 107.9 . . ?
C45 C40 C41 118.0(13) . . ?
C45 C40 C39 120.1(14) . . ?
C41 C40 C39 121.8(13) . . ?
C40 C41 C42 123.3(12) . . ?
C40 C41 O6 117.7(13) . . ?
C42 C41 O6 118.9(13) . . ?
C43 C42 C41 115.6(12) . . ?
C43 C42 C46 122.2(12) . . ?
C41 C42 C46 122.2(12) . . ?
C44 C43 C42 123.7(13) . . ?
C44 C43 H43 118.1 . . ?
C42 C43 H43 118.1 . . ?
C43 C44 C45 118.0(14) . . ?
C43 C44 C59 119.8(15) . . ?
C45 C44 C59 122.2(15) . . ?
C40 C45 C44 121.3(14) . . ?
C40 C45 H45 119.3 . . ?
C44 C45 H45 119.3 . . ?
C42 C46 C20 109.7(9) . . ?
C42 C46 H46A 109.7 . . ?
C20 C46 H46A 109.7 . . ?
C42 C46 H46B 109.7 . . ?
C20 C46 H46B 109.7 . . ?
H46A C46 H46B 108.2 . . ?
C49 C47 C48' 132.2(17) . . ?
C49 C47 C48 107.8(17) . . ?
C48' C47 C48 34.3(13) . . ?
C49 C47 C50' 55.6(14) . . ?
C48' C47 C50' 118.1(19) . . ?
C48 C47 C50' 130.3(18) . . ?
C49 C47 C22 112.0(14) . . ?
C48' C47 C22 112.3(13) . . ?
C48 C47 C22 115.7(12) . . ?
C50' C47 C22 113.8(16) . . ?
C49 C47 C50 100.7(15) . . ?
C48' C47 C50 84.1(18) . . ?
C48 C47 C50 114.4(18) . . ?
C50' C47 C50 45.6(14) . . ?
C22 C47 C50 105.2(14) . . ?
C49 C47 C49' 46.1(13) . . ?
C48' C47 C49' 107.2(18) . . ?
C48 C47 C49' 73.1(16) . . ?
C50' C47 C49' 101.2(18) . . ?
C22 C47 C49' 101.9(14) . . ?
C50 C47 C49' 143.8(17) . . ?
C47 C48 H48A 109.5 . . ?
C47 C48 H48B 109.5 . . ?
H48A C48 H48B 109.5 . . ?
C47 C48 H48C 109.5 . . ?
H48A C48 H48C 109.5 . . ?
H48B C48 H48C 109.5 . . ?
C47 C49 H49A 109.5 . . ?
C47 C49 H49B 109.5 . . ?
H49A C49 H49B 109.5 . . ?
C47 C49 H49C 109.5 . . ?
H49A C49 H49C 109.5 . . ?
H49B C49 H49C 109.5 . . ?
C47 C50 H50A 109.5 . . ?
C47 C50 H50B 109.5 . . ?
H50A C50 H50B 109.5 . . ?
C47 C50 H50C 109.5 . . ?
H50A C50 H50C 109.5 . . ?
H50B C50 H50C 109.5 . . ?
C51' C51 C52' 89(3) . . ?
C51' C51 C54 62(2) . . ?
C52' C51 C54 139(2) . . ?
C51' C51 C53' 127(3) . . ?
C52' C51 C53' 98(3) . . ?
C54 C51 C53' 80(2) . . ?
C51' C51 C30 117.6(19) . . ?
C52' C51 C30 111(2) . . ?
C54 C51 C30 108.0(14) . . ?
C53' C51 C30 108.3(19) . . ?
C51' C51 C53 127(2) . . ?
C52' C51 C53 59(2) . . ?
C54 C51 C53 114.6(17) . . ?
C53' C51 C53 40.0(15) . . ?
C30 C51 C53 113.1(14) . . ?
C51' C51 C52 44.6(19) . . ?
C52' C51 C52 50(2) . . ?
C54 C51 C52 106.6(17) . . ?
C53' C51 C52 139.2(19) . . ?
C30 C51 C52 107.4(13) . . ?
C53 C51 C52 106.6(17) . . ?
C51 C52 H52A 109.5 . . ?
C51 C52 H52B 109.5 . . ?
H52A C52 H52B 109.5 . . ?
C51 C52 H52C 109.5 . . ?
H52A C52 H52C 109.5 . . ?
H52B C52 H52C 109.5 . . ?
C51 C53 H53A 109.5 . . ?
C51 C53 H53B 109.5 . . ?
H53A C53 H53B 109.5 . . ?
C51 C53 H53C 109.5 . . ?
H53A C53 H53C 109.5 . . ?
H53B C53 H53C 109.5 . . ?
C51 C54 H54A 109.5 . . ?
C51 C54 H54B 109.5 . . ?
H54A C54 H54B 109.5 . . ?
C51 C54 H54C 109.5 . . ?
H54A C54 H54C 109.5 . . ?
H54B C54 H54C 109.5 . . ?
C57' C55 C58' 113(2) . . ?
C57' C55 C57 77.3(19) . . ?
C58' C55 C57 37.4(17) . . ?
C57' C55 C37 106.9(17) . . ?
C58' C55 C37 112(2) . . ?
C57 C55 C37 115.8(16) . . ?
C57' C55 C56' 114(2) . . ?
C58' C55 C56' 100(2) . . ?
C57 C55 C56' 127(2) . . ?
C37 C55 C56' 110.1(17) . . ?
C57' C55 C58 36.1(16) . . ?
C58' C55 C58 138(2) . . ?
C57 C55 C58 109.3(19) . . ?
C37 C55 C58 106.1(15) . . ?
C56' C55 C58 81(2) . . ?
C57' C55 C56 139(2) . . ?
C58' C55 C56 69.1(18) . . ?
C57 C55 C56 102.9(19) . . ?
C37 C55 C56 109.3(16) . . ?
C56' C55 C56 34.2(16) . . ?
C58 C55 C56 114(2) . . ?
C55 C56 H56A 109.5 . . ?
C55 C56 H56B 109.5 . . ?
H56A C56 H56B 109.5 . . ?
C55 C56 H56C 109.5 . . ?
H56A C56 H56C 109.5 . . ?
H56B C56 H56C 109.5 . . ?
C55 C57 H57A 109.5 . . ?
C55 C57 H57B 109.5 . . ?
H57A C57 H57B 109.5 . . ?
C55 C57 H57C 109.5 . . ?
H57A C57 H57C 109.5 . . ?
H57B C57 H57C 109.5 . . ?
C55 C58 H58A 109.5 . . ?
C55 C58 H58B 109.5 . . ?
H58A C58 H58B 109.5 . . ?
C55 C58 H58C 109.5 . . ?
H58A C58 H58C 109.5 . . ?
H58B C58 H58C 109.5 . . ?
C60 C59 C61' 55.5(13) . . ?
C60 C59 C62 114.9(14) . . ?
C61' C59 C62 138(2) . . ?
C60 C59 C61 113.3(14) . . ?
C61' C59 C61 57.8(14) . . ?
C62 C59 C61 112.1(14) . . ?
C60 C59 C62' 145(3) . . ?
C61' C59 C62' 111.4(13) . . ?
C62 C59 C62' 50.0(12) . . ?
C61 C59 C62' 62.9(13) . . ?
C60 C59 C60' 59.4(12) . . ?
C61' C59 C60' 112.2(13) . . ?
C62 C59 C60' 61.3(13) . . ?
C61 C59 C60' 159(3) . . ?
C62' C59 C60' 110.4(13) . . ?
C60 C59 C44 103.8(19) . . ?
C61' C59 C44 107.9(17) . . ?
C62 C59 C44 113.5(19) . . ?
C61 C59 C44 98(2) . . ?
C62' C59 C44 111.2(18) . . ?
C60' C59 C44 103.4(17) . . ?
C59 C60' H60A 109.5 . . ?
C59 C60' H60B 109.5 . . ?
H60A C60' H60B 109.5 . . ?
C59 C60' H60C 109.5 . . ?
H60A C60' H60C 109.5 . . ?
H60B C60' H60C 109.5 . . ?
C59 C60 H60D 109.5 . . ?
C59 C60 H60E 109.5 . . ?
H60D C60 H60E 109.5 . . ?
C59 C60 H60F 109.5 . . ?
H60D C60 H60F 109.5 . . ?
H60E C60 H60F 109.5 . . ?
C59 C61 H61A 109.5 . . ?
C59 C61 H61B 109.5 . . ?
H61A C61 H61B 109.5 . . ?
C59 C61 H61C 109.5 . . ?
H61A C61 H61C 109.5 . . ?
H61B C61 H61C 109.5 . . ?
C59 C61' H61D 109.5 . . ?
C59 C61' H61E 109.5 . . ?
H61D C61' H61E 109.5 . . ?
C59 C61' H61F 109.5 . . ?
H61D C61' H61F 109.5 . . ?
H61E C61' H61F 109.5 . . ?
C59 C62' H62A 109.5 . . ?
C59 C62' H62B 109.5 . . ?
H62A C62' H62B 109.5 . . ?
C59 C62' H62C 109.5 . . ?
H62A C62' H62C 109.5 . . ?
H62B C62' H62C 109.5 . . ?
C59 C62 H62D 109.5 . . ?
C59 C62 H62E 109.5 . . ?
H62D C62 H62E 109.5 . . ?
C59 C62 H62F 109.5 . . ?
H62D C62 H62F 109.5 . . ?
H62E C62 H62F 109.5 . . ?
N1 C63 C64 123.7(11) . . ?
N1 C63 H63 118.1 . . ?
C64 C63 H63 118.1 . . ?
C63 C64 C65 120.8(12) . . ?
C63 C64 H64 119.6 . . ?
C65 C64 H64 119.6 . . ?
C66 C65 C64 116.6(11) . . ?
C66 C65 C78 122.5(12) . . ?
C64 C65 C78 120.9(12) . . ?
C65 C66 C67 120.1(11) . . ?
C65 C66 H66 119.9 . . ?
C67 C66 H66 119.9 . . ?
N1 C67 C66 121.8(10) . . ?
N1 C67 C68 114.5(10) . . ?
C66 C67 C68 123.6(10) . . ?
N2 C68 C69 118.4(11) . . ?
N2 C68 C67 112.2(10) . . ?
C69 C68 C67 129.4(11) . . ?
C70 C69 C68 120.6(11) . . ?
C70 C69 H69 119.7 . . ?
C68 C69 H69 119.7 . . ?
C69 C70 C71 118.5(10) . . ?
C69 C70 C82 119.7(11) . . ?
C71 C70 C82 121.8(11) . . ?
C72 C71 C70 120.2(11) . . ?
C72 C71 H71 119.9 . . ?
C70 C71 H71 119.9 . . ?
C71 C72 N2 118.9(10) . . ?
C71 C72 C73 130.0(12) . . ?
N2 C72 C73 111.0(10) . . ?
C74 C73 N3 120.1(10) . . ?
C74 C73 C72 123.6(11) . . ?
N3 C73 C72 116.2(10) . . ?
C73 C74 C75 121.3(11) . . ?
C73 C74 H74 119.3 . . ?
C75 C74 H74 119.3 . . ?
C76 C75 C74 113.8(12) . . ?
C76 C75 C86 122.9(13) . . ?
C74 C75 C86 123.2(13) . . ?
C77 C76 C75 123.1(12) . . ?
C77 C76 H76 118.4 . . ?
C75 C76 H76 118.4 . . ?
N3 C77 C76 122.1(12) . . ?
N3 C77 H77 119.0 . . ?
C76 C77 H77 119.0 . . ?
C79' C78 C81 126(2) . . ?
C79' C78 C81' 115(2) . . ?
C81 C78 C81' 27.9(15) . . ?
C79' C78 C65 120(2) . . ?
C81 C78 C65 114.4(15) . . ?
C81' C78 C65 115.8(15) . . ?
C79' C78 C80 60(2) . . ?
C81 C78 C80 105(2) . . ?
C81' C78 C80 125(2) . . ?
C65 C78 C80 110.1(14) . . ?
C79' C78 C79 46(2) . . ?
C81 C78 C79 118.4(17) . . ?
C81' C78 C79 92.2(15) . . ?
C65 C78 C79 102.3(14) . . ?
C80 C78 C79 106.0(17) . . ?
C79' C78 C80' 91(3) . . ?
C81 C78 C80' 79(2) . . ?
C81' C78 C80' 105(2) . . ?
C65 C78 C80' 103.9(19) . . ?
C80 C78 C80' 33.1(19) . . ?
C79 C78 C80' 138(2) . . ?
C78 C79 H79A 109.5 . . ?
C78 C79 H79B 109.5 . . ?
H79A C79 H79B 109.5 . . ?
C78 C79 H79C 109.5 . . ?
H79A C79 H79C 109.5 . . ?
H79B C79 H79C 109.5 . . ?
C78 C80 H80A 109.5 . . ?
C78 C80 H80B 109.5 . . ?
H80A C80 H80B 109.5 . . ?
C78 C80 H80C 109.5 . . ?
H80A C80 H80C 109.5 . . ?
H80B C80 H80C 109.5 . . ?
C78 C81 H81A 109.5 . . ?
C78 C81 H81B 109.5 . . ?
H81A C81 H81B 109.5 . . ?
C78 C81 H81C 109.5 . . ?
H81A C81 H81C 109.5 . . ?
H81B C81 H81C 109.5 . . ?
C84 C82 C85' 63.1(18) . . ?
C84 C82 C83 119(2) . . ?
C85' C82 C83 135.2(16) . . ?
C84 C82 C70 111.0(18) . . ?
C85' C82 C70 107.2(13) . . ?
C83 C82 C70 111.9(14) . . ?
C84 C82 C85 109(2) . . ?
C85' C82 C85 49.4(14) . . ?
C83 C82 C85 97.2(17) . . ?
C70 C82 C85 107.7(14) . . ?
C84 C82 C83' 135(2) . . ?
C85' C82 C83' 101.3(17) . . ?
C83 C82 C83' 42.8(13) . . ?
C70 C82 C83' 113.7(14) . . ?
C85 C82 C83' 55.2(15) . . ?
C84 C82 C84' 48.0(16) . . ?
C85' C82 C84' 110.7(15) . . ?
C83 C82 C84' 80.9(15) . . ?
C70 C82 C84' 103.3(13) . . ?
C85 C82 C84' 147.1(17) . . ?
C83' C82 C84' 120.2(17) . . ?
C82 C83 H83A 109.5 . . ?
C82 C83 H83B 109.5 . . ?
H83A C83 H83B 109.5 . . ?
C82 C83 H83C 109.5 . . ?
H83A C83 H83C 109.5 . . ?
H83B C83 H83C 109.5 . . ?
C82 C84 H84A 109.5 . . ?
C82 C84 H84B 109.5 . . ?
H84A C84 H84B 109.5 . . ?
C82 C84 H84C 109.5 . . ?
H84A C84 H84C 109.5 . . ?
H84B C84 H84C 109.5 . . ?
C82 C85 H85A 109.5 . . ?
C82 C85 H85B 109.5 . . ?
H85A C85 H85B 109.5 . . ?
C82 C85 H85C 109.5 . . ?
H85A C85 H85C 109.5 . . ?
H85B C85 H85C 109.5 . . ?
C89 C86 C75 115.5(13) . . ?
C89 C86 C88 106.5(17) . . ?
C75 C86 C88 112.0(13) . . ?
C89 C86 C87 114.6(16) . . ?
C75 C86 C87 107.0(14) . . ?
C88 C86 C87 100.3(15) . . ?
C86 C87 H87A 109.5 . . ?
C86 C87 H87B 109.5 . . ?
H87A C87 H87B 109.5 . . ?
C86 C87 H87C 109.5 . . ?
H87A C87 H87C 109.5 . . ?
H87B C87 H87C 109.5 . . ?
C86 C88 H88A 109.5 . . ?
C86 C88 H88B 109.5 . . ?
H88A C88 H88B 109.5 . . ?
C86 C88 H88C 109.5 . . ?
H88A C88 H88C 109.5 . . ?
H88B C88 H88C 109.5 . . ?
C86 C89 H89A 109.5 . . ?
C86 C89 H89B 109.5 . . ?
H89A C89 H89B 109.5 . . ?
C86 C89 H89C 109.5 . . ?
H89A C89 H89C 109.5 . . ?
H89B C89 H89C 109.5 . . ?
N4 C90 C91 121.9(12) . . ?
N4 C90 H90 119.1 . . ?
C91 C90 H90 119.1 . . ?
C92 C91 C90 121.4(13) . . ?
C92 C91 H91 119.3 . . ?
C90 C91 H91 119.3 . . ?
C91 C92 C93 117.7(14) . . ?
C91 C92 C105 123.5(14) . . ?
C93 C92 C105 118.8(15) . . ?
C94 C93 C92 119.8(13) . . ?
C94 C93 H93 120.1 . . ?
C92 C93 H93 120.1 . . ?
N4 C94 C93 120.9(11) . . ?
N4 C94 C95 114.5(12) . . ?
C93 C94 C95 124.6(13) . . ?
N5 C95 C96 118.9(11) . . ?
N5 C95 C94 113.5(12) . . ?
C96 C95 C94 127.6(14) . . ?
C95 C96 C97 118.1(12) . . ?
C95 C96 H96 121.0 . . ?
C97 C96 H96 121.0 . . ?
C98 C97 C96 118.7(11) . . ?
C98 C97 C109 122.6(12) . . ?
C96 C97 C109 118.6(13) . . ?
C99 C98 C97 120.5(12) . . ?
C99 C98 H98 119.8 . . ?
C97 C98 H98 119.8 . . ?
N5 C99 C98 120.0(12) . . ?
N5 C99 C100 110.2(10) . . ?
C98 C99 C100 129.8(12) . . ?
C101 C100 N6 119.5(12) . . ?
C101 C100 C99 122.3(11) . . ?
N6 C100 C99 118.1(10) . . ?
C100 C101 C102 121.1(11) . . ?
C100 C101 H101 119.4 . . ?
C102 C101 H101 119.4 . . ?
C101 C102 C103 115.9(11) . . ?
C101 C102 C113 120.8(12) . . ?
C103 C102 C113 123.3(13) . . ?
C104 C103 C102 120.2(12) . . ?
C104 C103 H103 119.9 . . ?
C102 C103 H103 119.9 . . ?
N6 C104 C103 124.0(11) . . ?
N6 C104 H104 118.0 . . ?
C103 C104 H104 118.0 . . ?
C106 C105 C108 107.2(13) . . ?
C106 C105 C92 108.9(13) . . ?
C108 C105 C92 111.1(13) . . ?
C106 C105 C107 112.4(15) . . ?
C108 C105 C107 111.3(15) . . ?
C92 C105 C107 106.0(12) . . ?
C105 C106 H10A 109.5 . . ?
C105 C106 H10B 109.5 . . ?
H10A C106 H10B 109.5 . . ?
C105 C106 H10C 109.5 . . ?
H10A C106 H10C 109.5 . . ?
H10B C106 H10C 109.5 . . ?
C105 C107 H10D 109.5 . . ?
C105 C107 H10E 109.5 . . ?
H10D C107 H10E 109.5 . . ?
C105 C107 H10F 109.5 . . ?
H10D C107 H10F 109.5 . . ?
H10E C107 H10F 109.5 . . ?
C105 C108 H10G 109.5 . . ?
C105 C108 H10H 109.5 . . ?
H10G C108 H10H 109.5 . . ?
C105 C108 H10I 109.5 . . ?
H10G C108 H10I 109.5 . . ?
H10H C108 H10I 109.5 . . ?
C110 C109 C133 136(2) . . ?
C110 C109 C135 50.7(16) . . ?
C133 C109 C135 110.2(19) . . ?
C110 C109 C97 113.1(16) . . ?
C133 C109 C97 110.7(16) . . ?
C135 C109 C97 116.2(14) . . ?
C110 C109 C111 115(2) . . ?
C133 C109 C111 39.9(14) . . ?
C135 C109 C111 128.9(16) . . ?
C97 C109 C111 113.9(14) . . ?
C110 C109 C134 53.9(16) . . ?
C133 C109 C134 110.7(18) . . ?
C135 C109 C134 102.6(17) . . ?
C97 C109 C134 106.0(12) . . ?
C111 C109 C134 71.9(15) . . ?
C110 C109 C112 106.5(19) . . ?
C133 C109 C112 62.8(15) . . ?
C135 C109 C112 56.6(14) . . ?
C97 C109 C112 106.0(14) . . ?
C111 C109 C112 100.6(16) . . ?
C134 C109 C112 147.3(15) . . ?
C109 C110 H11A 109.5 . . ?
C109 C110 H11B 109.5 . . ?
H11A C110 H11B 109.5 . . ?
C109 C110 H11C 109.5 . . ?
H11A C110 H11C 109.5 . . ?
H11B C110 H11C 109.5 . . ?
C109 C111 H11D 109.5 . . ?
C109 C111 H11E 109.5 . . ?
H11D C111 H11E 109.5 . . ?
C109 C111 H11F 109.5 . . ?
H11D C111 H11F 109.5 . . ?
H11E C111 H11F 109.5 . . ?
C109 C112 H11G 109.5 . . ?
C109 C112 H11H 109.5 . . ?
H11G C112 H11H 109.5 . . ?
C109 C112 H11I 109.5 . . ?
H11G C112 H11I 109.5 . . ?
H11H C112 H11I 109.5 . . ?
C116 C113 C102 109.8(11) . . ?
C116 C113 C115 111.0(11) . . ?
C102 C113 C115 104.4(11) . . ?
C116 C113 C114 107.5(12) . . ?
C102 C113 C114 111.6(11) . . ?
C115 C113 C114 112.5(12) . . ?
C113 C114 H11J 109.5 . . ?
C113 C114 H11K 109.5 . . ?
H11J C114 H11K 109.5 . . ?
C113 C114 H11L 109.5 . . ?
H11J C114 H11L 109.5 . . ?
H11K C114 H11L 109.5 . . ?
C113 C115 H11M 109.5 . . ?
C113 C115 H11N 109.5 . . ?
H11M C115 H11N 109.5 . . ?
C113 C115 H11O 109.5 . . ?
H11M C115 H11O 109.5 . . ?
H11N C115 H11O 109.5 . . ?
C113 C116 H11P 109.5 . . ?
C113 C116 H11Q 109.5 . . ?
H11P C116 H11Q 109.5 . . ?
C113 C116 H11R 109.5 . . ?
H11P C116 H11R 109.5 . . ?
H11Q C116 H11R 109.5 . . ?
C123 O13 C121 133(2) . . ?
O14 C127 C128 114(2) . . ?
O14 C127 H12A 108.8 . . ?
C128 C127 H12A 108.8 . . ?
O14 C127 H12B 108.8 . . ?
C128 C127 H12B 108.8 . . ?
H12A C127 H12B 107.7 . . ?
C131 O15 C129 121(2) . . ?
O13 C121 C122 124(2) . . ?
O13 C121 H12C 106.4 . . ?
C122 C121 H12C 106.4 . . ?
O13 C121 H12D 106.4 . . ?
C122 C121 H12D 106.4 . . ?
H12C C121 H12D 106.5 . . ?
C121 C122 H12E 109.5 . . ?
C121 C122 H12F 109.5 . . ?
H12E C122 H12F 109.5 . . ?
C121 C122 H12G 109.5 . . ?
H12E C122 H12G 109.5 . . ?
H12F C122 H12G 109.5 . . ?
O13 C123 C124 126(2) . . ?
O13 C123 H12H 105.9 . . ?
C124 C123 H12H 105.9 . . ?
O13 C123 H12I 105.9 . . ?
C124 C123 H12I 105.9 . . ?
H12H C123 H12I 106.3 . . ?
C123 C124 H12J 109.5 . . ?
C123 C124 H12K 109.5 . . ?
H12J C124 H12K 109.5 . . ?
C123 C124 H12L 109.5 . . ?
H12J C124 H12L 109.5 . . ?
H12K C124 H12L 109.5 . . ?
C125 C126 H12M 109.5 . . ?
C125 C126 H12N 109.5 . . ?
H12M C126 H12N 109.5 . . ?
C125 C126 H12O 109.5 . . ?
H12M C126 H12O 109.5 . . ?
H12N C126 H12O 109.5 . . ?
O14 C125 C126 143(3) . . ?
O14 C125 H12P 101.1 . . ?
C126 C125 H12P 101.1 . . ?
O14 C125 H12Q 101.1 . . ?
C126 C125 H12Q 101.1 . . ?
H12P C125 H12Q 104.5 . . ?
O15 C129 C130 111.9(17) . . ?
O15 C129 H12R 109.2 . . ?
C130 C129 H12R 109.2 . . ?
O15 C129 H12S 109.2 . . ?
C130 C129 H12S 109.2 . . ?
H12R C129 H12S 107.9 . . ?
C129 C130 H13A 109.5 . . ?
C129 C130 H13B 109.5 . . ?
H13A C130 H13B 109.5 . . ?
C129 C130 H13C 109.5 . . ?
H13A C130 H13C 109.5 . . ?
H13B C130 H13C 109.5 . . ?
O15 C131 C132 116.9(19) . . ?
O15 C131 H13D 108.1 . . ?
C132 C131 H13D 108.1 . . ?
O15 C131 H13E 108.1 . . ?
C132 C131 H13E 108.1 . . ?
H13D C131 H13E 107.3 . . ?
C131 C132 H13F 109.5 . . ?
C131 C132 H13G 109.5 . . ?
H13F C132 H13G 109.5 . . ?
C131 C132 H13H 109.5 . . ?
H13F C132 H13H 109.5 . . ?
H13G C132 H13H 109.5 . . ?
O9 S1 O7 117.6(7) . . ?
O9 S1 O8 112.5(9) . . ?
O7 S1 O8 112.5(8) . . ?
O9 S1 C117 104.4(9) . . ?
O7 S1 C117 107.9(9) . . ?
O8 S1 C117 100.0(9) . . ?
O11 S2 O10 115.9(7) . . ?
O11 S2 O12 114.5(7) . . ?
O10 S2 O12 113.7(7) . . ?
O11 S2 C118 105.3(11) . . ?
O10 S2 C118 103.2(8) . . ?
O12 S2 C118 101.9(11) . . ?
F3 C117 F1 107.0(15) . . ?
F3 C117 F2 104.9(18) . . ?
F1 C117 F2 101.6(18) . . ?
F3 C117 S1 115.7(16) . . ?
F1 C117 S1 115.1(14) . . ?
F2 C117 S1 111.1(14) . . ?
F4 C118 F5 109(2) . . ?
F4 C118 F6 107.4(19) . . ?
F5 C118 F6 103(2) . . ?
F4 C118 S2 115.1(19) . . ?
F5 C118 S2 112.0(18) . . ?
F6 C118 S2 110.2(15) . . ?
Cl1 C119 Cl2 101.7(8) . . ?
Cl1 C119 H11S 111.4 . . ?
Cl2 C119 H11S 111.4 . . ?
Cl1 C119 H11T 111.4 . . ?
Cl2 C119 H11T 111.4 . . ?
H11S C119 H11T 109.3 . . ?
Cl4 C120 Cl3 95.5(13) . . ?
Cl4 C120 H12T 112.6 . . ?
Cl3 C120 H12T 112.6 . . ?
Cl4 C120 H12U 112.6 . . ?
Cl3 C120 H12U 112.6 . . ?
H12T C120 H12U 110.1 . . ?
C127 C128 H12V 109.5 . . ?
C127 C128 H12W 109.5 . . ?
H12V C128 H12W 109.5 . . ?
C127 C128 H12$ 109.5 . . ?
H12V C128 H12$ 109.5 . . ?
H12W C128 H12$ 109.5 . . ?
C125 O14 C127 128(2) . . ?
C109 C135 H13I 109.5 . . ?
C109 C135 H13J 109.5 . . ?
H13I C135 H13J 109.5 . . ?
C109 C135 H13K 109.5 . . ?
H13I C135 H13K 109.5 . . ?
H13J C135 H13K 109.5 . . ?
C82 C85' H85D 109.5 . . ?
C82 C85' H85E 109.5 . . ?
H85D C85' H85E 109.5 . . ?
C82 C85' H85F 109.5 . . ?
H85D C85' H85F 109.5 . . ?
H85E C85' H85F 109.5 . . ?
C82 C83' H83D 109.5 . . ?
C82 C83' H83E 109.5 . . ?
H83D C83' H83E 109.5 . . ?
C82 C83' H83F 109.5 . . ?
H83D C83' H83F 109.5 . . ?
H83E C83' H83F 109.5 . . ?
C109 C134 H13L 109.5 . . ?
C109 C134 H13M 109.5 . . ?
H13L C134 H13M 109.5 . . ?
C109 C134 H13N 109.5 . . ?
H13L C134 H13N 109.5 . . ?
H13M C134 H13N 109.5 . . ?
C109 C133 H13O 109.5 . . ?
C109 C133 H13P 109.5 . . ?
H13O C133 H13P 109.5 . . ?
C109 C133 H13Q 109.5 . . ?
H13O C133 H13Q 109.5 . . ?
H13P C133 H13Q 109.5 . . ?
C78 C79' H79D 109.5 . . ?
C78 C79' H79E 109.5 . . ?
H79D C79' H79E 109.5 . . ?
C78 C79' H79F 109.5 . . ?
H79D C79' H79F 109.5 . . ?
H79E C79' H79F 109.5 . . ?
C78 C81' H81D 109.5 . . ?
C78 C81' H81E 109.5 . . ?
H81D C81' H81E 109.5 . . ?
C78 C81' H81F 109.5 . . ?
H81D C81' H81F 109.5 . . ?
H81E C81' H81F 109.5 . . ?
C82 C84' H84D 109.5 . . ?
C82 C84' H84E 109.5 . . ?
H84D C84' H84E 109.5 . . ?
C82 C84' H84F 109.5 . . ?
H84D C84' H84F 109.5 . . ?
H84E C84' H84F 109.5 . . ?
C78 C80' H80D 109.5 . . ?
C78 C80' H80E 109.5 . . ?
H80D C80' H80E 109.5 . . ?
C78 C80' H80F 109.5 . . ?
H80D C80' H80F 109.5 . . ?
H80E C80' H80F 109.5 . . ?
C47 C48' H48D 109.5 . . ?
C47 C48' H48E 109.5 . . ?
H48D C48' H48E 109.5 . . ?
C47 C48' H48F 109.5 . . ?
H48D C48' H48F 109.5 . . ?
H48E C48' H48F 109.5 . . ?
C47 C50' H50D 109.5 . . ?
C47 C50' H50E 109.5 . . ?
H50D C50' H50E 109.5 . . ?
C47 C50' H50F 109.5 . . ?
H50D C50' H50F 109.5 . . ?
H50E C50' H50F 109.5 . . ?
C47 C49' H49D 109.5 . . ?
C47 C49' H49E 109.5 . . ?
H49D C49' H49E 109.5 . . ?
C47 C49' H49F 109.5 . . ?
H49D C49' H49F 109.5 . . ?
H49E C49' H49F 109.5 . . ?
C51 C53' H53D 109.5 . . ?
C51 C53' H53E 109.5 . . ?
H53D C53' H53E 109.5 . . ?
C51 C53' H53F 109.5 . . ?
H53D C53' H53F 109.5 . . ?
H53E C53' H53F 109.5 . . ?
C51 C51' C52' 49(2) . . ?
C51 C51' H51A 109.5 . . ?
C52' C51' H51A 99.1 . . ?
C51 C51' H51B 109.5 . . ?
C52' C51' H51B 68.8 . . ?
H51A C51' H51B 109.5 . . ?
C51 C51' H51C 109.5 . . ?
C52' C51' H51C 149.6 . . ?
H51A C51' H51C 109.5 . . ?
H51B C51' H51C 109.5 . . ?
C51 C52' C51' 42.4(18) . . ?
C51 C52' H52D 109.5 . . ?
C51' C52' H52D 150.2 . . ?
C51 C52' H52E 109.5 . . ?
C51' C52' H52E 92.9 . . ?
H52D C52' H52E 109.5 . . ?
C51 C52' H52F 109.5 . . ?
C51' C52' H52F 79.6 . . ?
H52D C52' H52F 109.5 . . ?
H52E C52' H52F 109.5 . . ?
C55 C57' H57D 109.5 . . ?
C55 C57' H57E 109.5 . . ?
H57D C57' H57E 109.5 . . ?
C55 C57' H57F 109.5 . . ?
H57D C57' H57F 109.5 . . ?
H57E C57' H57F 109.5 . . ?
C55 C58' H58D 109.5 . . ?
C55 C58' H58E 109.5 . . ?
H58D C58' H58E 109.5 . . ?
C55 C58' H58F 109.5 . . ?
H58D C58' H58F 109.5 . . ?
H58E C58' H58F 109.5 . . ?
C55 C56' H56D 109.5 . . ?
C55 C56' H56E 109.5 . . ?
H56D C56' H56E 109.5 . . ?
C55 C56' H56F 109.5 . . ?
H56D C56' H56F 109.5 . . ?
H56E C56' H56F 109.5 . . ?

loop_
_geom_bond_atom_site_label_1
_geom_bond_atom_site_label_2
_geom_bond_distance
_geom_bond_site_symmetry_2
_geom_bond_publ_flag
Pt1 N2 1.965(8) . ?
Pt1 C1 1.979(13) . ?
Pt1 N1 1.988(9) . ?
Pt1 N3 2.015(9) . ?
Pt2 N5 1.959(9) . ?
Pt2 N6 1.979(10) . ?
Pt2 C10 2.017(13) . ?
Pt2 N4 2.019(9) . ?
O1 C9 1.191(12) . ?
O2 C9 1.351(13) . ?
O2 C19 1.419(11) . ?
O3 C18 1.391(12) . ?
O3 C34 1.429(12) . ?
O4 C18 1.194(12) . ?
O5 C27 1.423(11) . ?
O6 C41 1.409(13) . ?
N1 C63 1.341(13) . ?
N1 C67 1.347(12) . ?
N2 C68 1.328(12) . ?
N2 C72 1.365(13) . ?
N3 C77 1.323(12) . ?
N3 C73 1.393(13) . ?
N4 C90 1.334(13) . ?
N4 C94 1.383(14) . ?
N5 C99 1.326(13) . ?
N5 C95 1.364(14) . ?
N6 C104 1.304(13) . ?
N6 C100 1.383(13) . ?
C1 C2 1.228(14) . ?
C2 C3 1.393(15) . ?
C3 C4 1.372(14) . ?
C3 C8 1.397(15) . ?
C4 C5 1.382(13) . ?
C4 H4 0.9300 . ?
C5 C6 1.376(14) . ?
C5 H5 0.9300 . ?
C6 C7 1.429(14) . ?
C6 C9 1.463(14) . ?
C7 C8 1.409(15) . ?
C7 H7 0.9300 . ?
C8 H8 0.9300 . ?
C10 C11 1.198(14) . ?
C11 C12 1.397(16) . ?
C12 C13 1.372(15) . ?
C12 C17 1.408(14) . ?
C13 C14 1.363(14) . ?
C13 H13 0.9300 . ?
C14 C15 1.386(14) . ?
C14 H14 0.9300 . ?
C15 C16 1.376(14) . ?
C15 C18 1.456(15) . ?
C16 C17 1.402(14) . ?
C16 H16 0.9300 . ?
C17 H17 0.9300 . ?
C19 C24 1.358(13) . ?
C19 C20 1.362(14) . ?
C20 C21 1.398(13) . ?
C20 C46 1.571(13) . ?
C21 C22 1.371(13) . ?
C21 H21 0.9300 . ?
C22 C23 1.357(14) . ?
C22 C47 1.548(15) . ?
C23 C24 1.407(14) . ?
C23 H23 0.9300 . ?
C24 C25 1.527(14) . ?
C25 C26 1.545(14) . ?
C25 H25A 0.9700 . ?
C25 H25B 0.9700 . ?
C26 C31 1.380(14) . ?
C26 C27 1.396(14) . ?
C27 C28 1.380(14) . ?
C28 C29 1.406(13) . ?
C28 C32 1.495(13) . ?
C29 C30 1.399(14) . ?
C29 H29 0.9300 . ?
C30 C31 1.361(14) . ?
C30 C51 1.530(15) . ?
C31 H31 0.9300 . ?
C32 C33 1.505(14) . ?
C32 H32A 0.9700 . ?
C32 H32B 0.9700 . ?
C33 C38 1.395(14) . ?
C33 C34 1.407(14) . ?
C34 C35 1.359(15) . ?
C35 C36 1.356(16) . ?
C35 C39 1.525(15) . ?
C36 C37 1.393(16) . ?
C36 H36 0.9300 . ?
C37 C38 1.378(16) . ?
C37 C55 1.541(17) . ?
C38 H38 0.9300 . ?
C39 C40 1.535(15) . ?
C39 H39A 0.9700 . ?
C39 H39B 0.9700 . ?
C40 C45 1.367(16) . ?
C40 C41 1.377(16) . ?
C41 C42 1.383(15) . ?
C42 C43 1.380(15) . ?
C42 C46 1.480(14) . ?
C43 C44 1.362(17) . ?
C43 H43 0.9300 . ?
C44 C45 1.386(17) . ?
C44 C59 1.61(2) . ?
C45 H45 0.9300 . ?
C46 H46A 0.9700 . ?
C46 H46B 0.9700 . ?
C47 C49 1.46(2) . ?
C47 C48' 1.49(3) . ?
C47 C48 1.51(3) . ?
C47 C50' 1.54(3) . ?
C47 C50 1.67(3) . ?
C47 C49' 1.76(3) . ?
C48 H48A 0.9600 . ?
C48 H48B 0.9600 . ?
C48 H48C 0.9600 . ?
C49 H49A 0.9600 . ?
C49 H49B 0.9600 . ?
C49 H49C 0.9600 . ?
C50 H50A 0.9600 . ?
C50 H50B 0.9600 . ?
C50 H50C 0.9600 . ?
C51 C51' 1.30(4) . ?
C51 C52' 1.45(5) . ?
C51 C54 1.48(3) . ?
C51 C53' 1.48(4) . ?
C51 C53 1.55(3) . ?
C51 C52 1.72(3) . ?
C52 H52A 0.9600 . ?
C52 H52B 0.9600 . ?
C52 H52C 0.9600 . ?
C53 H53A 0.9600 . ?
C53 H53B 0.9600 . ?
C53 H53C 0.9600 . ?
C54 H54A 0.9600 . ?
C54 H54B 0.9600 . ?
C54 H54C 0.9600 . ?
C55 C57' 1.50(4) . ?
C55 C58' 1.51(4) . ?
C55 C57 1.54(3) . ?
C55 C56' 1.55(4) . ?
C55 C58 1.56(3) . ?
C55 C56 1.56(3) . ?
C56 H56A 0.9600 . ?
C56 H56B 0.9600 . ?
C56 H56C 0.9600 . ?
C57 H57A 0.9600 . ?
C57 H57B 0.9600 . ?
C57 H57C 0.9600 . ?
C58 H58A 0.9600 . ?
C58 H58B 0.9600 . ?
C58 H58C 0.9600 . ?
C59 C60 1.546(17) . ?
C59 C61' 1.551(16) . ?
C59 C62 1.551(17) . ?
C59 C61 1.577(18) . ?
C59 C62' 1.580(17) . ?
C59 C60' 1.587(17) . ?
C60' H60A 0.9600 . ?
C60' H60B 0.9600 . ?
C60' H60C 0.9600 . ?
C60 H60D 0.9600 . ?
C60 H60E 0.9600 . ?
C60 H60F 0.9600 . ?
C61 H61A 0.9600 . ?
C61 H61B 0.9600 . ?
C61 H61C 0.9600 . ?
C61' H61D 0.9600 . ?
C61' H61E 0.9600 . ?
C61' H61F 0.9600 . ?
C62' H62A 0.9600 . ?
C62' H62B 0.9600 . ?
C62' H62C 0.9600 . ?
C62 H62D 0.9600 . ?
C62 H62E 0.9600 . ?
C62 H62F 0.9600 . ?
C63 C64 1.353(15) . ?
C63 H63 0.9300 . ?
C64 C65 1.383(15) . ?
C64 H64 0.9300 . ?
C65 C66 1.381(14) . ?
C65 C78 1.500(16) . ?
C66 C67 1.402(14) . ?
C66 H66 0.9300 . ?
C67 C68 1.512(15) . ?
C68 C69 1.391(14) . ?
C69 C70 1.377(14) . ?
C69 H69 0.9300 . ?
C70 C71 1.398(14) . ?
C70 C82 1.550(15) . ?
C71 C72 1.363(13) . ?
C71 H71 0.9300 . ?
C72 C73 1.464(14) . ?
C73 C74 1.359(14) . ?
C74 C75 1.433(15) . ?
C74 H74 0.9300 . ?
C75 C76 1.412(16) . ?
C75 C86 1.500(17) . ?
C76 C77 1.329(15) . ?
C76 H76 0.9300 . ?
C77 H77 0.9300 . ?
C78 C79' 1.44(5) . ?
C78 C81 1.46(3) . ?
C78 C81' 1.50(3) . ?
C78 C80 1.54(3) . ?
C78 C79 1.61(3) . ?
C78 C80' 1.66(5) . ?
C79 H79A 0.9600 . ?
C79 H79B 0.9600 . ?
C79 H79C 0.9600 . ?
C80 H80A 0.9600 . ?
C80 H80B 0.9600 . ?
C80 H80C 0.9600 . ?
C81 H81A 0.9600 . ?
C81 H81B 0.9600 . ?
C81 H81C 0.9600 . ?
C82 C84 1.50(4) . ?
C82 C85' 1.52(3) . ?
C82 C83 1.55(3) . ?
C82 C85 1.58(3) . ?
C82 C83' 1.58(3) . ?
C82 C84' 1.66(3) . ?
C83 H83A 0.9600 . ?
C83 H83B 0.9600 . ?
C83 H83C 0.9600 . ?
C84 H84A 0.9600 . ?
C84 H84B 0.9600 . ?
C84 H84C 0.9600 . ?
C85 H85A 0.9600 . ?
C85 H85B 0.9600 . ?
C85 H85C 0.9600 . ?
C86 C89 1.46(2) . ?
C86 C88 1.51(2) . ?
C86 C87 1.52(2) . ?
C87 H87A 0.9600 . ?
C87 H87B 0.9600 . ?
C87 H87C 0.9600 . ?
C88 H88A 0.9600 . ?
C88 H88B 0.9600 . ?
C88 H88C 0.9600 . ?
C89 H89A 0.9600 . ?
C89 H89B 0.9600 . ?
C89 H89C 0.9600 . ?
C90 C91 1.399(17) . ?
C90 H90 0.9300 . ?
C91 C92 1.343(18) . ?
C91 H91 0.9300 . ?
C92 C93 1.409(16) . ?
C92 C105 1.536(19) . ?
C93 C94 1.392(16) . ?
C93 H93 0.9300 . ?
C94 C95 1.481(15) . ?
C95 C96 1.392(15) . ?
C96 C97 1.422(16) . ?
C96 H96 0.9300 . ?
C97 C98 1.410(15) . ?
C97 C109 1.567(16) . ?
C98 C99 1.342(15) . ?
C98 H98 0.9300 . ?
C99 C100 1.428(15) . ?
C100 C101 1.381(14) . ?
C101 C102 1.403(16) . ?
C101 H101 0.9300 . ?
C102 C103 1.406(15) . ?
C102 C113 1.553(16) . ?
C103 C104 1.346(15) . ?
C103 H103 0.9300 . ?
C104 H104 0.9300 . ?
C105 C106 1.511(17) . ?
C105 C108 1.51(2) . ?
C105 C107 1.54(2) . ?
C106 H10A 0.9600 . ?
C106 H10B 0.9600 . ?
C106 H10C 0.9600 . ?
C107 H10D 0.9600 . ?
C107 H10E 0.9600 . ?
C107 H10F 0.9600 . ?
C108 H10G 0.9600 . ?
C108 H10H 0.9600 . ?
C108 H10I 0.9600 . ?
C109 C110 1.33(3) . ?
C109 C133 1.40(3) . ?
C109 C135 1.53(3) . ?
C109 C111 1.62(3) . ?
C109 C134 1.71(3) . ?
C109 C112 1.72(3) . ?
C110 H11A 0.9600 . ?
C110 H11B 0.9600 . ?
C110 H11C 0.9600 . ?
C111 H11D 0.9600 . ?
C111 H11E 0.9600 . ?
C111 H11F 0.9600 . ?
C112 H11G 0.9600 . ?
C112 H11H 0.9600 . ?
C112 H11I 0.9600 . ?
C113 C116 1.541(17) . ?
C113 C115 1.565(16) . ?
C113 C114 1.574(17) . ?
C114 H11J 0.9600 . ?
C114 H11K 0.9600 . ?
C114 H11L 0.9600 . ?
C115 H11M 0.9600 . ?
C115 H11N 0.9600 . ?
C115 H11O 0.9600 . ?
C116 H11P 0.9600 . ?
C116 H11Q 0.9600 . ?
C116 H11R 0.9600 . ?
O13 C123 1.383(17) . ?
O13 C121 1.406(17) . ?
C127 O14 1.402(16) . ?
C127 C128 1.58(2) . ?
C127 H12A 0.9700 . ?
C127 H12B 0.9700 . ?
O15 C131 1.452(18) . ?
O15 C129 1.531(18) . ?
C121 C122 1.484(18) . ?
C121 H12C 0.9700 . ?
C121 H12D 0.9700 . ?
C122 H12E 0.9600 . ?
C122 H12F 0.9600 . ?
C122 H12G 0.9600 . ?
C123 C124 1.469(18) . ?
C123 H12H 0.9700 . ?
C123 H12I 0.9700 . ?
C124 H12J 0.9600 . ?
C124 H12K 0.9600 . ?
C124 H12L 0.9600 . ?
C126 C125 1.415(17) . ?
C126 H12M 0.9600 . ?
C126 H12N 0.9600 . ?
C126 H12O 0.9600 . ?
C125 O14 1.344(16) . ?
C125 H12P 0.9700 . ?
C125 H12Q 0.9700 . ?
C129 C130 1.569(18) . ?
C129 H12R 0.9700 . ?
C129 H12S 0.9700 . ?
C130 H13A 0.9600 . ?
C130 H13B 0.9600 . ?
C130 H13C 0.9600 . ?
C131 C132 1.538(18) . ?
C131 H13D 0.9700 . ?
C131 H13E 0.9700 . ?
C132 H13F 0.9600 . ?
C132 H13G 0.9600 . ?
C132 H13H 0.9600 . ?
S1 O9 1.379(10) . ?
S1 O7 1.393(9) . ?
S1 O8 1.460(13) . ?
S1 C117 1.72(2) . ?
S2 O11 1.420(10) . ?
S2 O10 1.431(8) . ?
S2 O12 1.448(11) . ?
S2 C118 1.75(2) . ?
C117 F3 1.314(19) . ?
C117 F1 1.328(17) . ?
C117 F2 1.37(2) . ?
C118 F4 1.33(3) . ?
C118 F5 1.34(3) . ?
C118 F6 1.347(18) . ?
Cl1 C119 1.723(12) . ?
Cl2 C119 1.814(12) . ?
C119 H11S 0.9700 . ?
C119 H11T 0.9700 . ?
Cl3 C120 1.785(14) . ?
Cl4 C120 1.760(14) . ?
C120 H12T 0.9700 . ?
C120 H12U 0.9700 . ?
C128 H12V 0.9600 . ?
C128 H12W 0.9600 . ?
C128 H12$ 0.9600 . ?
C135 H13I 0.9600 . ?
C135 H13J 0.9600 . ?
C135 H13K 0.9600 . ?
C85' H85D 0.9600 . ?
C85' H85E 0.9600 . ?
C85' H85F 0.9600 . ?
C83' H83D 0.9600 . ?
C83' H83E 0.9600 . ?
C83' H83F 0.9600 . ?
C134 H13L 0.9600 . ?
C134 H13M 0.9600 . ?
C134 H13N 0.9600 . ?
C133 H13O 0.9600 . ?
C133 H13P 0.9600 . ?
C133 H13Q 0.9600 . ?
C79' H79D 0.9600 . ?
C79' H79E 0.9600 . ?
C79' H79F 0.9600 . ?
C81' H81D 0.9600 . ?
C81' H81E 0.9600 . ?
C81' H81F 0.9600 . ?
C84' H84D 0.9600 . ?
C84' H84E 0.9600 . ?
C84' H84F 0.9600 . ?
C80' H80D 0.9600 . ?
C80' H80E 0.9600 . ?
C80' H80F 0.9600 . ?
C48' H48D 0.9600 . ?
C48' H48E 0.9600 . ?
C48' H48F 0.9600 . ?
C50' H50D 0.9600 . ?
C50' H50E 0.9600 . ?
C50' H50F 0.9600 . ?
C49' H49D 0.9600 . ?
C49' H49E 0.9600 . ?
C49' H49F 0.9600 . ?
C53' H53D 0.9600 . ?
C53' H53E 0.9600 . ?
C53' H53F 0.9600 . ?
C51' C52' 1.93(6) . ?
C51' H51A 0.9600 . ?
C51' H51B 0.9600 . ?
C51' H51C 0.9600 . ?
C52' H52D 0.9600 . ?
C52' H52E 0.9600 . ?
C52' H52F 0.9600 . ?
C57' H57D 0.9600 . ?
C57' H57E 0.9600 . ?
C57' H57F 0.9600 . ?
C58' H58D 0.9600 . ?
C58' H58E 0.9600 . ?
C58' H58F 0.9600 . ?
C56' H56D 0.9600 . ?
C56' H56E 0.9600 . ?
C56' H56F 0.9600 . ?
